data_7712747
loop_
_publ_author_name
'Vasanthakumar, Aathith'
'Gray, Novan A. G.'
'Franko, Christopher J.'
'Murphy, Maia C.'
'Emslie, David J. H.'

_publ_section_title
;
 Group 3 dialkyl complexes of a rigid monoanionic NNN-donor pincer ligand:
 synthesis, structures, unexpected reactivity with
 CPh<sub>3</sub><sup>+</sup>, and hydroamination catalysis.
;
_journal_name_full 'Dalton transactions (Cambridge, England : 2003)'
_journal_paper_doi 10.1039/d3dt00530e
_journal_year 2023
_chemical_formula_moiety 'C43 H70 N7 Sc Si2, 1.25[C7H8]'
_chemical_formula_sum 'C51.75 H80 N7 Sc Si2'
_chemical_formula_weight 901.36
_space_group_crystal_system triclinic
_space_group_IT_number 2
_space_group_name_Hall '-P 1'
_space_group_name_H-M_alt 'P -1'
_atom_sites_solution_hydrogens geom
_atom_sites_solution_primary direct
_audit_creation_date 2023-02-15
_audit_creation_method
;
Olex2 1.5
(compiled 2022.04.07 svn.rca3783a0 for OlexSys, GUI svn.r6498)
;
_audit_update_record
;
2023-02-17 deposited with the CCDC.	2023-03-31 downloaded from the CCDC.
;
_cell_angle_alpha 94.046(11)
_cell_angle_beta 93.705(9)
_cell_angle_gamma 110.899(10)
_cell_formula_units_Z 4
_cell_length_a 14.651(6)
_cell_length_b 16.119(8)
_cell_length_c 25.584(10)
_cell_measurement_reflns_used 9935
_cell_measurement_temperature 100
_cell_measurement_theta_max 23.562
_cell_measurement_theta_min 2.204
_cell_volume 5604(4)
_computing_cell_refinement 'SAINT V8.40B (?, 2016)'
_computing_data_reduction 'SAINT V8.40B (?, 2016)'
_computing_molecular_graphics 'Olex2 1.5 (Dolomanov et al., 2009)'
_computing_publication_material 'Olex2 1.5 (Dolomanov et al., 2009)'
_computing_structure_refinement 'SHELXL 2018/3 (Sheldrick, 2015)'
_computing_structure_solution 'SHELXS  (Sheldrick, 2008)'
_diffrn_ambient_temperature 100
_diffrn_measured_fraction_theta_full 0.999
_diffrn_measured_fraction_theta_max 0.993
_diffrn_measurement_device_type 'Bruker APEX-II CCD'
_diffrn_measurement_method '\f and \w scans'
_diffrn_radiation_type MoK\a
_diffrn_radiation_wavelength 0.71073
_diffrn_reflns_av_R_equivalents 0.0657
_diffrn_reflns_av_unetI/netI 0.0557
_diffrn_reflns_Laue_measured_fraction_full 0.999
_diffrn_reflns_Laue_measured_fraction_max 0.993
_diffrn_reflns_limit_h_max 20
_diffrn_reflns_limit_h_min -20
_diffrn_reflns_limit_k_max 22
_diffrn_reflns_limit_k_min -22
_diffrn_reflns_limit_l_max 35
_diffrn_reflns_limit_l_min -35
_diffrn_reflns_number 206154
_diffrn_reflns_point_group_measured_fraction_full 0.999
_diffrn_reflns_point_group_measured_fraction_max 0.993
_diffrn_reflns_theta_full 25.242
_diffrn_reflns_theta_max 29.414
_diffrn_reflns_theta_min 1.359
_diffrn_source_current 30.0
_diffrn_source_power 1.5
_diffrn_source_voltage 50.0
_diffrn_standards_number 0
_exptl_absorpt_coefficient_mu 0.211
_exptl_absorpt_correction_T_max 0.7459
_exptl_absorpt_correction_T_min 0.6815
_exptl_absorpt_correction_type multi-scan
_exptl_absorpt_process_details
;
SADABS-2016/2 (Bruker,2016/2) was used for absorption correction.
wR2(int) was 0.0521 before and 0.0470 after correction.
The Ratio of minimum to maximum transmission is 0.9137.
The \l/2 correction factor is Not present.
;
_exptl_crystal_colour green
_exptl_crystal_colour_primary green
_exptl_crystal_density_diffrn 1.068
_exptl_crystal_description block
_exptl_crystal_F_000 1954
_exptl_crystal_size_max 0.41
_exptl_crystal_size_mid 0.38
_exptl_crystal_size_min 0.25
_refine_diff_density_max 0.622
_refine_diff_density_min -0.724
_refine_diff_density_rms 0.057
_refine_ls_extinction_method none
_refine_ls_goodness_of_fit_ref 1.027
_refine_ls_hydrogen_treatment constr
_refine_ls_matrix_type full
_refine_ls_number_parameters 1006
_refine_ls_number_reflns 30756
_refine_ls_number_restraints 31
_refine_ls_restrained_S_all 1.027
_refine_ls_R_factor_all 0.0961
_refine_ls_R_factor_gt 0.0588
_refine_ls_shift/su_max 0.002
_refine_ls_shift/su_mean 0.000
_refine_ls_structure_factor_coef Fsqd
_refine_ls_weighting_details 'w=1/[\s^2^(Fo^2^)+(0.0734P)^2^+2.0193P] where P=(Fo^2^+2Fc^2^)/3'
_refine_ls_weighting_scheme calc
_refine_ls_wR_factor_gt 0.1385
_refine_ls_wR_factor_ref 0.1560
_reflns_Friedel_coverage 0.000
_reflns_number_gt 19906
_reflns_number_total 30756
_reflns_threshold_expression 'I > 2\s(I)'
_cod_data_source_file d3dt00530e2.cif
_cod_data_source_block AII2ScR2
_cod_database_code 7712747
_shelx_shelxl_version_number 2018/3
_shelx_space_group_comment
;
The symmetry employed for this shelxl refinement is uniquely defined
by the following loop, which should always be used as a source of
symmetry information in preference to the above space-group names.
They are only intended as comments.
;
_shelx_estimated_absorpt_t_max 0.949
_shelx_estimated_absorpt_t_min 0.918
_olex2_refinement_description
;
1. Fixed Uiso
 At 1.2 times of:
  All C(H) groups, All C(H,H) groups
 At 1.5 times of:
  All C(H,H,H) groups
2. Restrained distances
 Si2B-C40A \\sim C40A-Si2A
 with sigma of 0.002
 C41A-Si2A \\sim Si2A-C43A \\sim C41B-Si2B \\sim Si2B-C43B \\sim C42B-Si2B
\\sim C42A-Si2A
 with sigma of 0.002
 C41A-C43A \\sim C43A-C42A \\sim C42A-C41A \\sim C41B-C43B \\sim C43B-C42B
\\sim C42B-C41B
 with sigma of 0.002
3. Uiso/Uaniso restraints and constraints
Uanis(Si2B) = Uanis(Si2A)
Uanis(C42A) = Uanis(C43B)
Uanis(C42B) = Uanis(C41A)
Uanis(C43A) = Uanis(C41B)
4. Others
 Sof(Si2B)=Sof(C41B)=Sof(H41D)=Sof(H41E)=Sof(H41F)=Sof(C42B)=Sof(H42D)=
 Sof(H42E)=Sof(H42F)=Sof(C43B)=Sof(H43D)=Sof(H43E)=Sof(H43F)=1-FVAR(1)
 Sof(Si2A)=Sof(C41A)=Sof(H41A)=Sof(H41B)=Sof(H41C)=Sof(C42A)=Sof(H42A)=
 Sof(H42B)=Sof(H42C)=Sof(C43A)=Sof(H43A)=Sof(H43B)=Sof(H43C)=FVAR(1)
5.a Ternary CH refined with riding coordinates:
 C21(H21), C24(H24), C30(H30), C33(H33), C21A(H21A), C24A(H24A), C30A(H30A),
 C33A(H33A)
5.b Secondary CH2 refined with riding coordinates:
 C36(H36C,H36D), C40(H40C,H40D), C36A(H36A,H36B), C40A(H40A,H40B)
5.c Me refined with riding coordinates:
 C17A(H17A,H17B,H17C)
5.d Aromatic/amide H refined with riding coordinates:
 C1(H1), C3(H3), C6(H6), C8(H8), C19(H19), C20(H20), C28(H28), C29(H29),
 C1A(H1A), C3A(H3A), C6A(H6A), C8A(H8A), C19A(H19A), C20A(H20A), C28A(H28A),
 C29A(H29A)
5.e Idealised Me refined as rotating group:
 C14(H14D,H14E,H14F), C15(H15D,H15E,H15F), C16(H16D,H16E,H16F), C17(H17D,H17E,
 H17F), C22(H22D,H22E,H22F), C23(H23D,H23E,H23F), C25(H25D,H25E,H25F), C26(H26D,
 H26E,H26F), C31(H31D,H31E,H31F), C32(H32E,H32F,H32D), C34(H34D,H34E,H34F),
 C35(H35D,H35E,H35F), C37(H37D,H37E,H37F), C38(H38D,H38E,H38F), C39(H39D,H39E,
 H39F), C41(H41G,H41H,H41I), C42(H42G,H42H,H42I), C43(H43G,H43H,H43I),
 C14A(H14A,H14C,H14B), C15A(H15A,H15B,H15C), C16A(H16A,H16B,H16C), C22A(H22A,
 H22B,H22C), C23A(H23A,H23B,H23C), C25A(H25A,H25B,H25C), C26A(H26A,H26B,H26C),
 C31A(H31A,H31B,H31C), C32A(H32A,H32B,H32C), C34A(H34A,H34B,H34C), C35A(H35A,
 H35B,H35C), C37A(H37A,H37B,H37C), C38A(H38A,H38B,H38C), C39A(H39A,H39B,H39C),
 C41A(H41A,H41B,H41C), C42A(H42A,H42B,H42C), C43A(H43A,H43B,H43C), C41B(H41D,
 H41E,H41F), C42B(H42D,H42E,H42F), C43B(H43D,H43E,H43F)
;
_smtbx_masks_special_details
;
A solvent mask was calculated and 255 electrons were 
found in a volume of 1452\%A^3^ in 1 void per unit cell. 
This is consistent with the presence of 
1.25[C7H8] per Asymmetric Unit 
which account for 250 electrons 
per unit cell.
;
_smtbx_masks_void_probe_radius 1.2
_smtbx_masks_void_truncation_radius 1.2
_olex2_submission_special_instructions 'No special instructions were received'

loop_
_space_group_symop_operation_xyz
'x, y, z'
'-x, -y, -z'

loop_
_atom_site_label
_atom_site_type_symbol
_atom_site_fract_x
_atom_site_fract_y
_atom_site_fract_z
_atom_site_U_iso_or_equiv
_atom_site_adp_type
_atom_site_occupancy
_atom_site_site_symmetry_order
_atom_site_calc_flag
_atom_site_refinement_flags_posn
_atom_site_refinement_flags_adp
_atom_site_refinement_flags_occupancy
_atom_site_disorder_assembly
_atom_site_disorder_group
Sc1 Sc 0.50431(3) 0.36708(2) 0.66780(2) 0.02163(8) Uani 1 1 d . . . . .
Si1 Si 0.27457(4) 0.40057(4) 0.62837(2) 0.03305(13) Uani 1 1 d . . . . .
Si2 Si 0.72019(5) 0.52491(4) 0.62338(2) 0.03593(14) Uani 1 1 d . . . . .
N1 N 0.58881(11) 0.29466(9) 0.69836(6) 0.0217(3) Uani 1 1 d . . . . .
N2 N 0.48239(12) 0.24961(10) 0.60849(6) 0.0240(3) Uani 1 1 d . . . . .
N3 N 0.54923(11) 0.41670(9) 0.75346(6) 0.0221(3) Uani 1 1 d . . . . .
N4 N 0.32547(12) 0.15258(11) 0.56276(6) 0.0305(4) Uani 1 1 d . . . . .
N5 N 0.42526(13) 0.24756(10) 0.51680(6) 0.0284(3) Uani 1 1 d . . . . .
N6 N 0.43324(11) 0.43821(10) 0.81304(6) 0.0241(3) Uani 1 1 d . . . . .
N7 N 0.52603(12) 0.55494(10) 0.77834(6) 0.0247(3) Uani 1 1 d . . . . .
C1 C 0.66607(16) 0.10946(13) 0.64834(8) 0.0307(4) Uani 1 1 d . . . . .
H1 H 0.708433 0.080423 0.657634 0.037 Uiso 1 1 calc R U . . .
C2 C 0.60782(17) 0.08173(13) 0.60061(8) 0.0324(4) Uani 1 1 d . . . . .
C3 C 0.54443(15) 0.12641(12) 0.58659(7) 0.0274(4) Uani 1 1 d . . . . .
H3 H 0.504282 0.107952 0.555069 0.033 Uiso 1 1 calc R U . . .
C4 C 0.54095(14) 0.19802(11) 0.61932(7) 0.0225(4) Uani 1 1 d . . . . .
C5 C 0.60984(13) 0.37921(11) 0.78080(7) 0.0208(3) Uani 1 1 d . . . . .
C6 C 0.64751(13) 0.40118(12) 0.83360(7) 0.0235(4) Uani 1 1 d . . . . .
H6 H 0.632178 0.443554 0.854048 0.028 Uiso 1 1 calc R U . . .
C7 C 0.70839(14) 0.36002(12) 0.85625(7) 0.0255(4) Uani 1 1 d . . . . .
C8 C 0.73341(14) 0.29898(12) 0.82433(7) 0.0264(4) Uani 1 1 d . . . . .
H8 H 0.775254 0.273074 0.838934 0.032 Uiso 1 1 calc R U . . .
C9 C 0.73083(14) 0.21245(12) 0.73487(7) 0.0259(4) Uani 1 1 d . . . . .
C10 C 0.66302(14) 0.18030(12) 0.68317(7) 0.0255(4) Uani 1 1 d . . . . .
C11 C 0.60061(13) 0.22471(11) 0.66827(7) 0.0221(4) Uani 1 1 d . . . . .
C12 C 0.63385(13) 0.31457(11) 0.74960(7) 0.0213(3) Uani 1 1 d . . . . .
C13 C 0.69763(13) 0.27524(11) 0.77090(7) 0.0225(4) Uani 1 1 d . . . . .
C14 C 0.6133(2) 0.00677(15) 0.56302(9) 0.0453(6) Uani 1 1 d . . . . .
H14D H 0.642026 0.030775 0.532129 0.068 Uiso 1 1 calc R U . . .
H14E H 0.548370 -0.036147 0.553166 0.068 Uiso 1 1 calc R U . . .
H14F H 0.652888 -0.021691 0.580001 0.068 Uiso 1 1 calc R U . . .
C15 C 0.73219(18) 0.13152(13) 0.76395(8) 0.0380(5) Uani 1 1 d . . . . .
H15D H 0.755412 0.094191 0.741806 0.057 Uiso 1 1 calc R U . . .
H15E H 0.667012 0.097827 0.772066 0.057 Uiso 1 1 calc R U . . .
H15F H 0.774995 0.152495 0.795960 0.057 Uiso 1 1 calc R U . . .
C16 C 0.83592(16) 0.26515(15) 0.72142(9) 0.0405(5) Uani 1 1 d . . . . .
H16D H 0.878803 0.287068 0.753356 0.061 Uiso 1 1 calc R U . . .
H16E H 0.835576 0.314517 0.702603 0.061 Uiso 1 1 calc R U . . .
H16F H 0.858666 0.226625 0.699958 0.061 Uiso 1 1 calc R U . . .
C17 C 0.74384(17) 0.38045(15) 0.91468(8) 0.0358(5) Uani 1 1 d . . . . .
H17D H 0.750335 0.440464 0.926128 0.054 Uiso 1 1 calc R U . . .
H17E H 0.806329 0.374113 0.920434 0.054 Uiso 1 1 calc R U . . .
H17F H 0.697209 0.339629 0.934287 0.054 Uiso 1 1 calc R U . . .
C18 C 0.41568(14) 0.21817(12) 0.56555(7) 0.0257(4) Uani 1 1 d . . . . .
C19 C 0.34034(17) 0.19969(14) 0.48401(8) 0.0363(5) Uani 1 1 d . . . . .
H19 H 0.328243 0.206867 0.448805 0.044 Uiso 1 1 calc R U . . .
C20 C 0.27930(17) 0.14148(14) 0.51236(8) 0.0373(5) Uani 1 1 d . . . . .
H20 H 0.217010 0.100818 0.500406 0.045 Uiso 1 1 calc R U . . .
C21 C 0.28500(17) 0.09947(14) 0.60642(8) 0.0375(5) Uani 1 1 d . . . . .
H21 H 0.331148 0.124119 0.638009 0.045 Uiso 1 1 calc R U . . .
C22 C 0.18685(18) 0.10615(18) 0.61794(10) 0.0515(6) Uani 1 1 d . . . . .
H22D H 0.194368 0.167830 0.623745 0.077 Uiso 1 1 calc R U . . .
H22E H 0.165416 0.077035 0.648804 0.077 Uiso 1 1 calc R U . . .
H22F H 0.139004 0.077793 0.588519 0.077 Uiso 1 1 calc R U . . .
C23 C 0.2766(2) 0.00301(15) 0.59299(10) 0.0515(6) Uani 1 1 d . . . . .
H23D H 0.229764 -0.023137 0.562886 0.077 Uiso 1 1 calc R U . . .
H23E H 0.255397 -0.030385 0.622426 0.077 Uiso 1 1 calc R U . . .
H23F H 0.339443 0.001922 0.585219 0.077 Uiso 1 1 calc R U . . .
C24 C 0.51649(16) 0.31374(13) 0.50104(8) 0.0332(5) Uani 1 1 d . . . . .
H24 H 0.553965 0.350902 0.532827 0.040 Uiso 1 1 calc R U . . .
C25 C 0.57908(19) 0.26590(15) 0.47680(9) 0.0439(5) Uani 1 1 d . . . . .
H25D H 0.597442 0.232549 0.502433 0.066 Uiso 1 1 calc R U . . .
H25E H 0.637077 0.309074 0.465837 0.066 Uiso 1 1 calc R U . . .
H25F H 0.542060 0.225992 0.446887 0.066 Uiso 1 1 calc R U . . .
C26 C 0.4930(2) 0.37446(16) 0.46362(10) 0.0505(6) Uani 1 1 d . . . . .
H26D H 0.463171 0.340596 0.430559 0.076 Uiso 1 1 calc R U . . .
H26E H 0.552530 0.422008 0.458113 0.076 Uiso 1 1 calc R U . . .
H26F H 0.448645 0.399012 0.478625 0.076 Uiso 1 1 calc R U . . .
C27 C 0.50720(13) 0.46664(12) 0.78136(7) 0.0220(4) Uani 1 1 d . . . . .
C28 C 0.46235(15) 0.58123(13) 0.80776(8) 0.0297(4) Uani 1 1 d . . . . .
H28 H 0.459783 0.638127 0.811757 0.036 Uiso 1 1 calc R U . . .
C29 C 0.40546(15) 0.50934(12) 0.82923(7) 0.0275(4) Uani 1 1 d . . . . .
H29 H 0.356401 0.507355 0.850971 0.033 Uiso 1 1 calc R U . . .
C30 C 0.39264(15) 0.34765(12) 0.83050(8) 0.0279(4) Uani 1 1 d . . . . .
H30 H 0.424415 0.310544 0.813115 0.033 Uiso 1 1 calc R U . . .
C31 C 0.28272(16) 0.30517(15) 0.81513(9) 0.0395(5) Uani 1 1 d . . . . .
H31D H 0.259321 0.244642 0.823881 0.059 Uiso 1 1 calc R U . . .
H31E H 0.269584 0.305842 0.777944 0.059 Uiso 1 1 calc R U . . .
H31F H 0.249847 0.338184 0.833859 0.059 Uiso 1 1 calc R U . . .
C32 C 0.41709(17) 0.35326(14) 0.88981(8) 0.0352(5) Uani 1 1 d . . . . .
H32E H 0.393327 0.395126 0.907281 0.053 Uiso 1 1 calc R U . . .
H32F H 0.486930 0.372653 0.897691 0.053 Uiso 1 1 calc R U . . .
H32D H 0.386412 0.295531 0.901794 0.053 Uiso 1 1 calc R U . . .
C33 C 0.61387(15) 0.61540(12) 0.75600(8) 0.0297(4) Uani 1 1 d . . . . .
H33 H 0.631477 0.580689 0.728072 0.036 Uiso 1 1 calc R U . . .
C34 C 0.59098(19) 0.69027(14) 0.73192(9) 0.0418(5) Uani 1 1 d . . . . .
H34D H 0.532990 0.665286 0.707665 0.063 Uiso 1 1 calc R U . . .
H34E H 0.645164 0.723997 0.713598 0.063 Uiso 1 1 calc R U . . .
H34F H 0.580350 0.728753 0.759300 0.063 Uiso 1 1 calc R U . . .
C35 C 0.69960(16) 0.65069(15) 0.79901(9) 0.0391(5) Uani 1 1 d . . . . .
H35D H 0.682283 0.682235 0.827605 0.059 Uiso 1 1 calc R U . . .
H35E H 0.756257 0.690401 0.784894 0.059 Uiso 1 1 calc R U . . .
H35F H 0.714112 0.601593 0.811560 0.059 Uiso 1 1 calc R U . . .
C36 C 0.34383(15) 0.35331(15) 0.67190(8) 0.0339(4) Uani 1 1 d . . . . .
H36C H 0.306368 0.289691 0.669049 0.041 Uiso 1 1 calc R U . . .
H36D H 0.339844 0.376237 0.707422 0.041 Uiso 1 1 calc R U . . .
C37 C 0.2987(2) 0.38712(18) 0.55727(9) 0.0509(6) Uani 1 1 d . . . . .
H37D H 0.367804 0.414109 0.554222 0.076 Uiso 1 1 calc R U . . .
H37E H 0.264101 0.415624 0.536288 0.076 Uiso 1 1 calc R U . . .
H37F H 0.276402 0.324780 0.545123 0.076 Uiso 1 1 calc R U . . .
C38 C 0.13628(17) 0.34813(16) 0.62736(10) 0.0463(6) Uani 1 1 d . . . . .
H38D H 0.114344 0.287494 0.611797 0.069 Uiso 1 1 calc R U . . .
H38E H 0.106336 0.381142 0.607053 0.069 Uiso 1 1 calc R U . . .
H38F H 0.118090 0.349186 0.662709 0.069 Uiso 1 1 calc R U . . .
C39 C 0.31568(18) 0.52486(15) 0.64861(10) 0.0455(6) Uani 1 1 d . . . . .
H39D H 0.305775 0.534491 0.684929 0.068 Uiso 1 1 calc R U . . .
H39E H 0.278043 0.550054 0.627189 0.068 Uiso 1 1 calc R U . . .
H39F H 0.384038 0.552942 0.643966 0.068 Uiso 1 1 calc R U . . .
C40 C 0.58602(15) 0.48690(12) 0.62563(7) 0.0281(4) Uani 1 1 d . . . . .
H40C H 0.556794 0.474885 0.589478 0.034 Uiso 1 1 calc R U . . .
H40D H 0.571852 0.537052 0.641237 0.034 Uiso 1 1 calc R U . . .
C41 C 0.7752(2) 0.6414(2) 0.60249(12) 0.0728(10) Uani 1 1 d . . . . .
H41G H 0.742694 0.644218 0.569228 0.109 Uiso 1 1 calc R U . . .
H41H H 0.843870 0.655573 0.599170 0.109 Uiso 1 1 calc R U . . .
H41I H 0.766922 0.683447 0.628463 0.109 Uiso 1 1 calc R U . . .
C42 C 0.7512(2) 0.4475(3) 0.57552(14) 0.0883(13) Uani 1 1 d . . . . .
H42G H 0.724416 0.387732 0.585278 0.132 Uiso 1 1 calc R U . . .
H42H H 0.821171 0.465643 0.576044 0.132 Uiso 1 1 calc R U . . .
H42I H 0.723725 0.449558 0.540740 0.132 Uiso 1 1 calc R U . . .
C43 C 0.78793(17) 0.52672(18) 0.68839(9) 0.0464(6) Uani 1 1 d . . . . .
H43G H 0.782457 0.572423 0.712759 0.070 Uiso 1 1 calc R U . . .
H43H H 0.855869 0.538842 0.683877 0.070 Uiso 1 1 calc R U . . .
H43I H 0.760172 0.469822 0.701847 0.070 Uiso 1 1 calc R U . . .
Sc1A Sc 0.25822(3) 0.78845(2) 0.83942(2) 0.02864(9) Uani 1 1 d . . . . .
Si1A Si 0.09839(5) 0.82779(4) 0.73588(3) 0.04171(16) Uani 1 1 d . . . . .
N1A N 0.36540(12) 0.74666(10) 0.87769(6) 0.0260(3) Uani 1 1 d . . . . .
N2A N 0.40563(13) 0.87150(10) 0.81479(6) 0.0304(4) Uani 1 1 d . . . . .
N3A N 0.18043(12) 0.65125(10) 0.86266(6) 0.0285(3) Uani 1 1 d . . . . .
N4A N 0.43601(14) 0.93141(10) 0.72984(6) 0.0315(4) Uani 1 1 d . . . . .
N5A N 0.43932(13) 1.02482(10) 0.79648(6) 0.0313(4) Uani 1 1 d . . . . .
N6A N 0.05144(12) 0.53771(11) 0.80421(7) 0.0301(4) Uani 1 1 d . . . . .
N7A N 0.00497(13) 0.60006(11) 0.87054(7) 0.0319(4) Uani 1 1 d . . . . .
C1A C 0.63718(15) 0.81641(13) 0.89242(8) 0.0320(4) Uani 1 1 d . . . . .
H1A H 0.686972 0.803407 0.910293 0.038 Uiso 1 1 calc R U . . .
C2A C 0.66181(16) 0.88064(14) 0.85661(8) 0.0353(5) Uani 1 1 d . . . . .
C3A C 0.58618(16) 0.90060(13) 0.83039(8) 0.0326(4) Uani 1 1 d . . . . .
H3A H 0.601821 0.943926 0.806883 0.039 Uiso 1 1 calc R U . . .
C4A C 0.48823(15) 0.85700(12) 0.83877(7) 0.0278(4) Uani 1 1 d . . . . .
C5A C 0.23713(14) 0.61458(12) 0.89396(7) 0.0238(4) Uani 1 1 d . . . . .
C6A C 0.20346(14) 0.53306(12) 0.91562(7) 0.0248(4) Uani 1 1 d . . . . .
H6A H 0.137674 0.496361 0.909236 0.030 Uiso 1 1 calc R U . . .
C7A C 0.26825(14) 0.50592(12) 0.94705(7) 0.0255(4) Uani 1 1 d . . . . .
C8A C 0.36664(14) 0.56122(12) 0.95625(7) 0.0251(4) Uani 1 1 d . . . . .
H8A H 0.409000 0.543703 0.977558 0.030 Uiso 1 1 calc R U . . .
C9A C 0.51094(15) 0.70773(13) 0.94619(7) 0.0289(4) Uani 1 1 d . . . . .
C10A C 0.53932(14) 0.77078(12) 0.90227(7) 0.0265(4) Uani 1 1 d . . . . .
C11A C 0.46504(14) 0.79029(11) 0.87443(7) 0.0254(4) Uani 1 1 d . . . . .
C12A C 0.33853(13) 0.66918(11) 0.90293(7) 0.0223(4) Uani 1 1 d . . . . .
C13A C 0.40381(14) 0.64293(12) 0.93420(7) 0.0232(4) Uani 1 1 d . . . . .
C14A C 0.76813(18) 0.92775(18) 0.84626(11) 0.0519(6) Uani 1 1 d . . . . .
H14A H 0.777160 0.909820 0.810985 0.078 Uiso 1 1 calc R U . . .
H14C H 0.810266 0.912011 0.870735 0.078 Uiso 1 1 calc R U . . .
H14B H 0.784100 0.991151 0.850540 0.078 Uiso 1 1 calc R U . . .
C15A C 0.58135(16) 0.65742(16) 0.95381(10) 0.0430(6) Uani 1 1 d . . . . .
H15A H 0.577636 0.620351 0.922082 0.064 Uiso 1 1 calc R U . . .
H15B H 0.563263 0.620883 0.982279 0.064 Uiso 1 1 calc R U . . .
H15C H 0.647214 0.699533 0.961844 0.064 Uiso 1 1 calc R U . . .
C16A C 0.51682(18) 0.76691(15) 0.99784(8) 0.0431(6) Uani 1 1 d . . . . .
H16A H 0.583522 0.806255 1.007316 0.065 Uiso 1 1 calc R U . . .
H16B H 0.494457 0.729579 1.025555 0.065 Uiso 1 1 calc R U . . .
H16C H 0.476102 0.801471 0.992587 0.065 Uiso 1 1 calc R U . . .
C17A C 0.23048(16) 0.41760(13) 0.97080(9) 0.0344(5) Uani 1 1 d . . . . .
H17A H 0.161499 0.388406 0.960456 0.052 Uiso 1 1 calc R U . . .
H17B H 0.264743 0.380305 0.958483 0.052 Uiso 1 1 calc R U . . .
H17C H 0.241337 0.428244 1.008487 0.052 Uiso 1 1 calc R U . . .
C18A C 0.42644(15) 0.93821(12) 0.78232(7) 0.0287(4) Uani 1 1 d . . . . .
C19A C 0.45824(16) 1.07212(13) 0.75266(8) 0.0328(4) Uani 1 1 d . . . . .
H19A H 0.470273 1.132686 0.751915 0.039 Uiso 1 1 calc R U . . .
C20A C 0.45607(16) 1.01484(12) 0.71166(8) 0.0309(4) Uani 1 1 d . . . . .
H20A H 0.466137 1.028365 0.677258 0.037 Uiso 1 1 calc R U . . .
C21A C 0.43229(19) 0.84926(14) 0.69842(8) 0.0414(5) Uani 1 1 d . . . . .
H21A H 0.414744 0.800514 0.721123 0.050 Uiso 1 1 calc R U . . .
C22A C 0.3533(2) 0.82450(17) 0.65217(10) 0.0524(6) Uani 1 1 d . . . . .
H22A H 0.292687 0.823807 0.664625 0.079 Uiso 1 1 calc R U . . .
H22B H 0.344494 0.766455 0.635634 0.079 Uiso 1 1 calc R U . . .
H22C H 0.373145 0.867640 0.627113 0.079 Uiso 1 1 calc R U . . .
C23A C 0.5334(2) 0.86211(16) 0.68118(9) 0.0484(6) Uani 1 1 d . . . . .
H23A H 0.552653 0.910358 0.659344 0.073 Uiso 1 1 calc R U . . .
H23B H 0.531522 0.808320 0.661670 0.073 Uiso 1 1 calc R U . . .
H23C H 0.580023 0.875782 0.711650 0.073 Uiso 1 1 calc R U . . .
C24A C 0.43965(18) 1.06139(13) 0.85149(8) 0.0384(5) Uani 1 1 d . . . . .
H24A H 0.408696 1.011012 0.871739 0.046 Uiso 1 1 calc R U . . .
C25A C 0.3791(3) 1.12018(18) 0.85300(11) 0.0630(8) Uani 1 1 d . . . . .
H25A H 0.413405 1.174826 0.838449 0.095 Uiso 1 1 calc R U . . .
H25B H 0.368469 1.133246 0.888784 0.095 Uiso 1 1 calc R U . . .
H25C H 0.317043 1.089800 0.832720 0.095 Uiso 1 1 calc R U . . .
C26A C 0.5447(2) 1.10941(19) 0.87603(10) 0.0616(8) Uani 1 1 d . . . . .
H26A H 0.580197 1.069683 0.873311 0.092 Uiso 1 1 calc R U . . .
H26B H 0.544214 1.128147 0.912437 0.092 Uiso 1 1 calc R U . . .
H26C H 0.575887 1.160673 0.857803 0.092 Uiso 1 1 calc R U . . .
C27A C 0.08494(15) 0.59827(12) 0.84722(7) 0.0275(4) Uani 1 1 d . . . . .
C28A C -0.07892(15) 0.53890(14) 0.84214(8) 0.0347(5) Uani 1 1 d . . . . .
H28A H -0.143207 0.526778 0.850027 0.042 Uiso 1 1 calc R U . . .
C29A C -0.05045(15) 0.50049(14) 0.80130(8) 0.0344(5) Uani 1 1 d . . . . .
H29A H -0.091355 0.456939 0.775715 0.041 Uiso 1 1 calc R U . . .
C30A C 0.11463(15) 0.51810(14) 0.76587(9) 0.0349(5) Uani 1 1 d . . . . .
H30A H 0.178572 0.567108 0.770831 0.042 Uiso 1 1 calc R U . . .
C31A C 0.07084(17) 0.51435(16) 0.70995(9) 0.0423(5) Uani 1 1 d . . . . .
H31A H 0.011183 0.463139 0.702983 0.063 Uiso 1 1 calc R U . . .
H31B H 0.116685 0.510023 0.685715 0.063 Uiso 1 1 calc R U . . .
H31C H 0.056970 0.567519 0.705788 0.063 Uiso 1 1 calc R U . . .
C32A C 0.13100(18) 0.43229(16) 0.77677(10) 0.0449(6) Uani 1 1 d . . . . .
H32A H 0.154941 0.436353 0.813047 0.067 Uiso 1 1 calc R U . . .
H32B H 0.178241 0.424058 0.754686 0.067 Uiso 1 1 calc R U . . .
H32C H 0.070094 0.382507 0.769442 0.067 Uiso 1 1 calc R U . . .
C33A C 0.00921(17) 0.65509(15) 0.92008(8) 0.0381(5) Uani 1 1 d . . . . .
H33A H 0.072422 0.705045 0.924499 0.046 Uiso 1 1 calc R U . . .
C34A C -0.0722(2) 0.69356(18) 0.91681(10) 0.0528(7) Uani 1 1 d . . . . .
H34A H -0.068600 0.724432 0.885821 0.079 Uiso 1 1 calc R U . . .
H34B H -0.064230 0.734436 0.947422 0.079 Uiso 1 1 calc R U . . .
H34C H -0.134879 0.645957 0.915144 0.079 Uiso 1 1 calc R U . . .
C35A C 0.00455(18) 0.59980(16) 0.96669(8) 0.0409(5) Uani 1 1 d . . . . .
H35A H -0.056226 0.549542 0.962741 0.061 Uiso 1 1 calc R U . . .
H35B H 0.008541 0.636049 0.998808 0.061 Uiso 1 1 calc R U . . .
H35C H 0.058422 0.579085 0.967797 0.061 Uiso 1 1 calc R U . . .
C36A C 0.16786(19) 0.76092(16) 0.75914(9) 0.0450(6) Uani 1 1 d . . . . .
H36A H 0.212786 0.760845 0.732919 0.054 Uiso 1 1 calc R U . . .
H36B H 0.121181 0.700179 0.757472 0.054 Uiso 1 1 calc R U . . .
C37A C 0.0511(2) 0.8026(2) 0.66398(12) 0.0675(8) Uani 1 1 d . . . . .
H37A H 0.105428 0.814321 0.642940 0.101 Uiso 1 1 calc R U . . .
H37B H 0.014754 0.839752 0.655305 0.101 Uiso 1 1 calc R U . . .
H37C H 0.009047 0.741026 0.657107 0.101 Uiso 1 1 calc R U . . .
C38A C -0.0119(2) 0.8081(3) 0.77373(15) 0.0809(10) Uani 1 1 d . . . . .
H38A H -0.047734 0.745095 0.772770 0.121 Uiso 1 1 calc R U . . .
H38B H -0.053403 0.836076 0.758162 0.121 Uiso 1 1 calc R U . . .
H38C H 0.009041 0.833010 0.809608 0.121 Uiso 1 1 calc R U . . .
C39A C 0.1742(2) 0.95056(17) 0.74558(12) 0.0604(7) Uani 1 1 d . . . . .
H39A H 0.191618 0.969115 0.782512 0.091 Uiso 1 1 calc R U . . .
H39B H 0.136984 0.983384 0.731163 0.091 Uiso 1 1 calc R U . . .
H39C H 0.232825 0.961830 0.728028 0.091 Uiso 1 1 calc R U . . .
C40A C 0.2051(2) 0.87609(15) 0.89278(9) 0.0462(6) Uani 1 1 d D . . . .
H40A H 0.217560 0.931537 0.876926 0.055 Uiso 1 1 calc R U . A 1
H40B H 0.134414 0.847236 0.891685 0.055 Uiso 1 1 calc R U . A 1
Si2A Si 0.25320(14) 0.90630(11) 0.96335(4) 0.0650(5) Uani 0.757(3) 1 d D . P B 1
C41A C 0.2030(4) 0.9832(3) 1.0003(2) 0.119(2) Uani 0.757(3) 1 d D . P B 1
H41A H 0.218259 1.037623 0.983811 0.178 Uiso 0.757(3) 1 calc R U P B 1
H41B H 0.232078 0.996236 1.036024 0.178 Uiso 0.757(3) 1 calc R U P B 1
H41C H 0.133099 0.954870 0.999753 0.178 Uiso 0.757(3) 1 calc R U P B 1
C42A C 0.2258(3) 0.8049(2) 1.00090(13) 0.0673(13) Uani 0.757(3) 1 d D . P B 1
H42A H 0.156495 0.779226 1.003698 0.101 Uiso 0.757(3) 1 calc R U P B 1
H42B H 0.260131 0.822137 1.035501 0.101 Uiso 0.757(3) 1 calc R U P B 1
H42C H 0.246871 0.761870 0.982622 0.101 Uiso 0.757(3) 1 calc R U P B 1
C43A C 0.3910(2) 0.9637(2) 0.97231(15) 0.0788(14) Uani 0.757(3) 1 d D . P B 1
H43A H 0.420541 0.929908 0.951550 0.118 Uiso 0.757(3) 1 calc R U P B 1
H43B H 0.413877 0.967667 1.008762 0.118 Uiso 0.757(3) 1 calc R U P B 1
H43C H 0.408768 1.022546 0.961178 0.118 Uiso 0.757(3) 1 calc R U P B 1
Si2B Si 0.2223(5) 0.8918(4) 0.96603(7) 0.0650(5) Uani 0.243(3) 1 d D . P B 2
C41B C 0.1183(6) 0.9034(7) 1.0018(4) 0.0788(14) Uani 0.243(3) 1 d D . P B 2
H41D H 0.099538 0.949587 0.988220 0.118 Uiso 0.243(3) 1 calc R U P B 2
H41E H 0.139137 0.918468 1.038689 0.118 Uiso 0.243(3) 1 calc R U P B 2
H41F H 0.063300 0.847916 0.996618 0.118 Uiso 0.243(3) 1 calc R U P B 2
C42B C 0.2554(9) 0.8024(6) 0.9970(5) 0.119(2) Uani 0.243(3) 1 d D . P B 2
H42D H 0.201742 0.746239 0.989617 0.178 Uiso 0.243(3) 1 calc R U P B 2
H42E H 0.268734 0.817450 1.034373 0.178 Uiso 0.243(3) 1 calc R U P B 2
H42F H 0.312673 0.797804 0.982717 0.178 Uiso 0.243(3) 1 calc R U P B 2
C43B C 0.3301(6) 0.9989(5) 0.9849(4) 0.0673(13) Uani 0.243(3) 1 d D . P B 2
H43D H 0.387894 0.993482 0.971905 0.101 Uiso 0.243(3) 1 calc R U P B 2
H43E H 0.340046 1.010831 1.022593 0.101 Uiso 0.243(3) 1 calc R U P B 2
H43F H 0.317282 1.047112 0.969977 0.101 Uiso 0.243(3) 1 calc R U P B 2

loop_
_atom_site_aniso_label
_atom_site_aniso_U_11
_atom_site_aniso_U_22
_atom_site_aniso_U_33
_atom_site_aniso_U_23
_atom_site_aniso_U_13
_atom_site_aniso_U_12
Sc1 0.02731(18) 0.02118(16) 0.01799(16) 0.00080(12) 0.00154(13) 0.01107(14)
Si1 0.0354(3) 0.0385(3) 0.0280(3) -0.0033(2) -0.0031(2) 0.0190(3)
Si2 0.0365(3) 0.0360(3) 0.0279(3) -0.0001(2) 0.0065(2) 0.0043(3)
N1 0.0282(8) 0.0195(7) 0.0182(7) -0.0002(6) 0.0014(6) 0.0103(6)
N2 0.0308(8) 0.0225(7) 0.0185(7) 0.0000(6) 0.0005(6) 0.0101(6)
N3 0.0281(8) 0.0202(7) 0.0204(7) 0.0003(6) 0.0024(6) 0.0117(6)
N4 0.0346(9) 0.0286(8) 0.0230(8) -0.0002(6) -0.0004(7) 0.0060(7)
N5 0.0394(10) 0.0263(8) 0.0175(7) -0.0003(6) 0.0012(7) 0.0103(7)
N6 0.0290(8) 0.0224(7) 0.0231(8) 0.0005(6) 0.0043(6) 0.0119(6)
N7 0.0311(8) 0.0212(7) 0.0227(8) 0.0000(6) 0.0047(6) 0.0106(6)
C1 0.0451(12) 0.0272(10) 0.0279(10) 0.0038(8) 0.0065(9) 0.0221(9)
C2 0.0503(13) 0.0251(9) 0.0255(10) 0.0001(8) 0.0073(9) 0.0180(9)
C3 0.0395(11) 0.0228(9) 0.0192(9) 0.0004(7) 0.0035(8) 0.0109(8)
C4 0.0290(10) 0.0193(8) 0.0196(8) 0.0030(6) 0.0064(7) 0.0085(7)
C5 0.0245(9) 0.0178(8) 0.0195(8) 0.0038(6) 0.0046(7) 0.0062(7)
C6 0.0277(10) 0.0211(8) 0.0205(9) -0.0004(7) 0.0037(7) 0.0076(7)
C7 0.0294(10) 0.0248(9) 0.0203(9) 0.0030(7) 0.0008(7) 0.0075(8)
C8 0.0303(10) 0.0257(9) 0.0253(9) 0.0059(7) -0.0003(8) 0.0123(8)
C9 0.0291(10) 0.0223(9) 0.0287(10) 0.0007(7) 0.0001(8) 0.0131(8)
C10 0.0343(10) 0.0214(9) 0.0230(9) 0.0028(7) 0.0047(8) 0.0122(8)
C11 0.0270(9) 0.0165(8) 0.0219(9) 0.0023(6) 0.0053(7) 0.0064(7)
C12 0.0241(9) 0.0169(8) 0.0217(9) 0.0025(6) 0.0045(7) 0.0056(7)
C13 0.0247(9) 0.0186(8) 0.0241(9) 0.0021(7) 0.0023(7) 0.0077(7)
C14 0.0752(18) 0.0394(12) 0.0320(12) -0.0048(9) 0.0047(11) 0.0354(12)
C15 0.0545(14) 0.0284(10) 0.0342(11) -0.0017(8) -0.0104(10) 0.0222(10)
C16 0.0340(12) 0.0392(12) 0.0478(13) -0.0088(10) 0.0060(10) 0.0150(10)
C17 0.0461(13) 0.0402(11) 0.0229(10) 0.0026(8) -0.0009(9) 0.0187(10)
C18 0.0353(11) 0.0232(9) 0.0195(9) 0.0002(7) 0.0035(8) 0.0119(8)
C19 0.0489(13) 0.0346(11) 0.0218(10) -0.0039(8) -0.0089(9) 0.0140(10)
C20 0.0395(12) 0.0365(11) 0.0283(11) -0.0050(9) -0.0087(9) 0.0084(10)
C21 0.0411(12) 0.0352(11) 0.0272(10) 0.0054(8) 0.0025(9) 0.0026(9)
C22 0.0437(14) 0.0558(15) 0.0461(14) 0.0042(12) 0.0086(11) 0.0064(12)
C23 0.0643(17) 0.0344(12) 0.0465(14) 0.0089(10) 0.0073(12) 0.0051(12)
C24 0.0456(12) 0.0282(10) 0.0216(9) 0.0011(8) 0.0072(9) 0.0081(9)
C25 0.0543(15) 0.0401(12) 0.0377(12) 0.0063(10) 0.0167(11) 0.0154(11)
C26 0.0717(18) 0.0450(14) 0.0420(13) 0.0206(11) 0.0173(12) 0.0249(13)
C27 0.0253(9) 0.0235(8) 0.0177(8) 0.0000(7) -0.0008(7) 0.0103(7)
C28 0.0396(11) 0.0248(9) 0.0285(10) -0.0015(8) 0.0052(8) 0.0167(9)
C29 0.0329(10) 0.0293(10) 0.0246(9) -0.0015(7) 0.0053(8) 0.0167(8)
C30 0.0339(11) 0.0231(9) 0.0283(10) 0.0048(7) 0.0086(8) 0.0108(8)
C31 0.0393(12) 0.0356(11) 0.0402(12) 0.0096(9) 0.0066(10) 0.0079(10)
C32 0.0445(13) 0.0352(11) 0.0300(11) 0.0093(9) 0.0100(9) 0.0171(10)
C33 0.0363(11) 0.0216(9) 0.0305(10) 0.0010(7) 0.0106(8) 0.0087(8)
C34 0.0542(14) 0.0278(10) 0.0444(13) 0.0099(9) 0.0116(11) 0.0139(10)
C35 0.0366(12) 0.0359(11) 0.0393(12) -0.0014(9) 0.0062(10) 0.0073(9)
C36 0.0327(11) 0.0423(12) 0.0270(10) 0.0008(9) 0.0024(8) 0.0148(9)
C37 0.0699(18) 0.0608(16) 0.0310(12) 0.0017(11) -0.0003(12) 0.0361(14)
C38 0.0373(13) 0.0455(13) 0.0544(15) -0.0120(11) -0.0121(11) 0.0189(11)
C39 0.0413(13) 0.0390(12) 0.0566(15) -0.0006(11) 0.0037(11) 0.0165(11)
C40 0.0370(11) 0.0248(9) 0.0232(9) 0.0026(7) 0.0020(8) 0.0121(8)
C41 0.0575(18) 0.0653(19) 0.0653(19) 0.0280(15) -0.0163(15) -0.0147(15)
C42 0.0399(16) 0.107(3) 0.094(3) -0.055(2) 0.0178(16) 0.0085(16)
C43 0.0361(13) 0.0648(16) 0.0438(13) 0.0157(12) 0.0077(10) 0.0226(12)
Sc1A 0.0380(2) 0.02193(17) 0.02755(19) 0.00566(14) 0.00134(16) 0.01248(16)
Si1A 0.0344(3) 0.0472(4) 0.0484(4) 0.0224(3) 0.0043(3) 0.0173(3)
N1A 0.0309(9) 0.0179(7) 0.0257(8) 0.0042(6) -0.0024(7) 0.0050(6)
N2A 0.0443(10) 0.0212(8) 0.0261(8) 0.0073(6) 0.0052(7) 0.0114(7)
N3A 0.0266(8) 0.0249(8) 0.0332(9) 0.0072(7) -0.0021(7) 0.0084(7)
N4A 0.0514(11) 0.0215(8) 0.0230(8) 0.0041(6) 0.0068(7) 0.0141(7)
N5A 0.0473(11) 0.0187(7) 0.0265(8) 0.0045(6) 0.0073(7) 0.0093(7)
N6A 0.0235(8) 0.0300(8) 0.0351(9) 0.0013(7) 0.0032(7) 0.0082(7)
N7A 0.0323(9) 0.0342(9) 0.0299(9) 0.0068(7) 0.0071(7) 0.0116(7)
C1A 0.0332(11) 0.0306(10) 0.0292(10) 0.0004(8) 0.0040(8) 0.0082(9)
C2A 0.0384(12) 0.0303(10) 0.0327(11) 0.0016(8) 0.0104(9) 0.0061(9)
C3A 0.0433(12) 0.0233(9) 0.0282(10) 0.0044(8) 0.0102(9) 0.0071(9)
C4A 0.0420(11) 0.0178(8) 0.0210(9) -0.0014(7) 0.0034(8) 0.0082(8)
C5A 0.0298(10) 0.0224(8) 0.0204(9) 0.0013(7) 0.0016(7) 0.0111(8)
C6A 0.0240(9) 0.0220(9) 0.0277(9) 0.0039(7) 0.0045(7) 0.0070(7)
C7A 0.0323(10) 0.0244(9) 0.0233(9) 0.0056(7) 0.0101(8) 0.0128(8)
C8A 0.0314(10) 0.0281(9) 0.0194(9) 0.0055(7) 0.0045(7) 0.0142(8)
C9A 0.0304(10) 0.0285(10) 0.0232(9) 0.0044(7) -0.0036(8) 0.0056(8)
C10A 0.0333(10) 0.0208(9) 0.0213(9) -0.0012(7) 0.0002(8) 0.0058(8)
C11A 0.0334(10) 0.0184(8) 0.0195(9) -0.0024(7) 0.0012(7) 0.0045(7)
C12A 0.0277(9) 0.0193(8) 0.0182(8) 0.0008(6) 0.0012(7) 0.0070(7)
C13A 0.0272(9) 0.0231(9) 0.0175(8) 0.0007(7) 0.0024(7) 0.0071(7)
C14A 0.0436(14) 0.0525(15) 0.0575(16) 0.0167(12) 0.0204(12) 0.0103(12)
C15A 0.0300(11) 0.0434(13) 0.0524(14) 0.0196(11) -0.0045(10) 0.0084(10)
C16A 0.0513(14) 0.0395(12) 0.0227(10) -0.0011(9) -0.0033(9) -0.0007(10)
C17A 0.0343(11) 0.0311(10) 0.0428(12) 0.0165(9) 0.0142(9) 0.0139(9)
C18A 0.0413(11) 0.0208(9) 0.0238(9) 0.0034(7) 0.0045(8) 0.0104(8)
C19A 0.0437(12) 0.0220(9) 0.0331(11) 0.0084(8) 0.0080(9) 0.0107(9)
C20A 0.0423(12) 0.0244(9) 0.0258(10) 0.0072(8) 0.0052(8) 0.0107(9)
C21A 0.0731(17) 0.0238(10) 0.0305(11) 0.0032(8) 0.0117(11) 0.0204(11)
C22A 0.0720(18) 0.0417(13) 0.0367(13) -0.0061(10) 0.0059(12) 0.0141(13)
C23A 0.0821(19) 0.0401(12) 0.0365(12) 0.0063(10) 0.0130(12) 0.0365(13)
C24A 0.0607(15) 0.0227(9) 0.0267(10) 0.0006(8) 0.0118(10) 0.0082(10)
C25A 0.110(3) 0.0455(15) 0.0463(15) 0.0043(12) 0.0259(16) 0.0411(16)
C26A 0.0696(19) 0.0565(16) 0.0347(13) -0.0145(12) 0.0091(13) -0.0032(14)
C27A 0.0319(10) 0.0266(9) 0.0262(10) 0.0070(7) 0.0015(8) 0.0127(8)
C28A 0.0243(10) 0.0421(12) 0.0354(11) 0.0079(9) 0.0050(8) 0.0082(9)
C29A 0.0257(10) 0.0376(11) 0.0354(11) 0.0038(9) 0.0000(8) 0.0064(9)
C30A 0.0250(10) 0.0366(11) 0.0409(12) -0.0052(9) 0.0052(9) 0.0099(9)
C31A 0.0419(13) 0.0454(13) 0.0409(13) 0.0002(10) 0.0111(10) 0.0171(11)
C32A 0.0436(13) 0.0456(13) 0.0489(14) -0.0069(11) -0.0023(11) 0.0235(11)
C33A 0.0439(13) 0.0377(11) 0.0310(11) 0.0030(9) 0.0116(9) 0.0115(10)
C34A 0.0777(19) 0.0541(15) 0.0436(14) 0.0161(12) 0.0247(13) 0.0391(14)
C35A 0.0463(13) 0.0512(13) 0.0270(11) 0.0063(10) 0.0081(9) 0.0187(11)
C36A 0.0551(15) 0.0473(13) 0.0375(12) 0.0070(10) -0.0037(11) 0.0252(12)
C37A 0.0550(17) 0.084(2) 0.0631(18) 0.0279(16) -0.0114(14) 0.0232(16)
C38A 0.0458(17) 0.108(3) 0.097(3) 0.041(2) 0.0233(17) 0.0301(18)
C39A 0.0659(18) 0.0497(15) 0.0723(19) 0.0302(14) 0.0061(15) 0.0247(14)
C40A 0.0747(18) 0.0322(11) 0.0390(13) 0.0103(9) 0.0180(12) 0.0250(12)
Si2A 0.1194(15) 0.0341(7) 0.0338(4) 0.0013(3) 0.0189(5) 0.0169(8)
C41A 0.203(7) 0.082(3) 0.077(3) -0.018(3) 0.054(4) 0.057(4)
C42A 0.097(3) 0.0464(19) 0.0266(16) 0.0090(14) -0.0091(18) -0.0108(19)
C43A 0.125(4) 0.046(2) 0.0381(19) 0.0037(16) 0.008(2) -0.002(2)
Si2B 0.1194(15) 0.0341(7) 0.0338(4) 0.0013(3) 0.0189(5) 0.0169(8)
C41B 0.125(4) 0.046(2) 0.0381(19) 0.0037(16) 0.008(2) -0.002(2)
C42B 0.203(7) 0.082(3) 0.077(3) -0.018(3) 0.054(4) 0.057(4)
C43B 0.097(3) 0.0464(19) 0.0266(16) 0.0090(14) -0.0091(18) -0.0108(19)

loop_
_atom_type_symbol
_atom_type_description
_atom_type_scat_dispersion_real
_atom_type_scat_dispersion_imag
_atom_type_scat_source
C C 0.0033 0.0016 'International Tables Vol C Tables 4.2.6.8 and 6.1.1.4'
H H 0.0000 0.0000 'International Tables Vol C Tables 4.2.6.8 and 6.1.1.4'
N N 0.0061 0.0033 'International Tables Vol C Tables 4.2.6.8 and 6.1.1.4'
Sc Sc 0.2519 0.3716 'International Tables Vol C Tables 4.2.6.8 and 6.1.1.4'
Si Si 0.0817 0.0704 'International Tables Vol C Tables 4.2.6.8 and 6.1.1.4'

loop_
_geom_angle_atom_site_label_1
_geom_angle_atom_site_label_2
_geom_angle_atom_site_label_3
_geom_angle
_geom_angle_site_symmetry_1
_geom_angle_site_symmetry_3
_geom_angle_publ_flag
N1 Sc1 N2 72.50(6) . . ?
N1 Sc1 N3 72.49(6) . . ?
N1 Sc1 C36 132.82(7) . . ?
N1 Sc1 C40 116.30(7) . . ?
N2 Sc1 C36 99.30(7) . . ?
N2 Sc1 C40 103.77(7) . . ?
N3 Sc1 N2 142.47(5) . . ?
N3 Sc1 C36 94.62(7) . . ?
N3 Sc1 C40 103.46(7) . . ?
C40 Sc1 C36 110.80(8) . . ?
C36 Si1 C37 112.28(11) . . ?
C36 Si1 C38 115.04(11) . . ?
C36 Si1 C39 108.52(11) . . ?
C37 Si1 C38 104.28(12) . . ?
C37 Si1 C39 106.98(12) . . ?
C38 Si1 C39 109.41(11) . . ?
C40 Si2 C41 113.19(13) . . ?
C40 Si2 C42 109.90(11) . . ?
C40 Si2 C43 113.10(10) . . ?
C42 Si2 C41 107.59(18) . . ?
C43 Si2 C41 106.04(12) . . ?
C43 Si2 C42 106.64(16) . . ?
C11 N1 Sc1 121.59(12) . . ?
C11 N1 C12 116.82(14) . . ?
C12 N1 Sc1 121.58(11) . . ?
C4 N2 Sc1 115.94(11) . . ?
C18 N2 Sc1 128.35(12) . . ?
C18 N2 C4 115.55(15) . . ?
C5 N3 Sc1 116.48(11) . . ?
C27 N3 Sc1 123.15(12) . . ?
C27 N3 C5 119.22(14) . . ?
C18 N4 C20 109.38(16) . . ?
C18 N4 C21 124.96(16) . . ?
C20 N4 C21 125.63(18) . . ?
C18 N5 C19 109.15(17) . . ?
C18 N5 C24 124.15(16) . . ?
C19 N5 C24 126.43(16) . . ?
C27 N6 C29 109.29(15) . . ?
C27 N6 C30 125.66(15) . . ?
C29 N6 C30 124.95(16) . . ?
C27 N7 C28 109.37(15) . . ?
C27 N7 C33 123.53(15) . . ?
C28 N7 C33 126.04(15) . . ?
C2 C1 H1 118.9 . . ?
C2 C1 C10 122.20(18) . . ?
C10 C1 H1 118.9 . . ?
C1 C2 C3 118.61(17) . . ?
C1 C2 C14 121.69(19) . . ?
C3 C2 C14 119.67(19) . . ?
C2 C3 H3 119.5 . . ?
C4 C3 C2 120.94(18) . . ?
C4 C3 H3 119.5 . . ?
N2 C4 C11 114.73(15) . . ?
C3 C4 N2 125.81(17) . . ?
C3 C4 C11 119.45(16) . . ?
N3 C5 C12 114.52(15) . . ?
C6 C5 N3 126.10(15) . . ?
C6 C5 C12 119.36(16) . . ?
C5 C6 H6 119.6 . . ?
C5 C6 C7 120.85(16) . . ?
C7 C6 H6 119.6 . . ?
C6 C7 C17 120.25(17) . . ?
C8 C7 C6 118.61(16) . . ?
C8 C7 C17 121.12(17) . . ?
C7 C8 H8 118.8 . . ?
C7 C8 C13 122.43(17) . . ?
C13 C8 H8 118.8 . . ?
C10 C9 C13 110.82(15) . . ?
C10 C9 C15 110.36(15) . . ?
C10 C9 C16 108.45(16) . . ?
C13 C9 C15 110.09(16) . . ?
C16 C9 C13 108.25(15) . . ?
C16 C9 C15 108.80(17) . . ?
C1 C10 C9 121.50(17) . . ?
C11 C10 C1 118.39(17) . . ?
C11 C10 C9 120.00(16) . . ?
N1 C11 C4 114.50(15) . . ?
N1 C11 C10 125.12(16) . . ?
C10 C11 C4 120.37(16) . . ?
N1 C12 C5 114.62(15) . . ?
N1 C12 C13 124.70(15) . . ?
C13 C12 C5 120.68(16) . . ?
C8 C13 C9 122.20(16) . . ?
C12 C13 C8 117.98(16) . . ?
C12 C13 C9 119.72(16) . . ?
C2 C14 H14D 109.5 . . ?
C2 C14 H14E 109.5 . . ?
C2 C14 H14F 109.5 . . ?
H14D C14 H14E 109.5 . . ?
H14D C14 H14F 109.5 . . ?
H14E C14 H14F 109.5 . . ?
C9 C15 H15D 109.5 . . ?
C9 C15 H15E 109.5 . . ?
C9 C15 H15F 109.5 . . ?
H15D C15 H15E 109.5 . . ?
H15D C15 H15F 109.5 . . ?
H15E C15 H15F 109.5 . . ?
C9 C16 H16D 109.5 . . ?
C9 C16 H16E 109.5 . . ?
C9 C16 H16F 109.5 . . ?
H16D C16 H16E 109.5 . . ?
H16D C16 H16F 109.5 . . ?
H16E C16 H16F 109.5 . . ?
C7 C17 H17D 109.5 . . ?
C7 C17 H17E 109.5 . . ?
C7 C17 H17F 109.5 . . ?
H17D C17 H17E 109.5 . . ?
H17D C17 H17F 109.5 . . ?
H17E C17 H17F 109.5 . . ?
N2 C18 N4 127.11(17) . . ?
N2 C18 N5 126.67(18) . . ?
N4 C18 N5 106.21(16) . . ?
N5 C19 H19 126.2 . . ?
C20 C19 N5 107.50(18) . . ?
C20 C19 H19 126.2 . . ?
N4 C20 H20 126.1 . . ?
C19 C20 N4 107.75(19) . . ?
C19 C20 H20 126.1 . . ?
N4 C21 H21 108.1 . . ?
N4 C21 C22 110.68(19) . . ?
N4 C21 C23 109.41(18) . . ?
C22 C21 H21 108.1 . . ?
C22 C21 C23 112.2(2) . . ?
C23 C21 H21 108.1 . . ?
C21 C22 H22D 109.5 . . ?
C21 C22 H22E 109.5 . . ?
C21 C22 H22F 109.5 . . ?
H22D C22 H22E 109.5 . . ?
H22D C22 H22F 109.5 . . ?
H22E C22 H22F 109.5 . . ?
C21 C23 H23D 109.5 . . ?
C21 C23 H23E 109.5 . . ?
C21 C23 H23F 109.5 . . ?
H23D C23 H23E 109.5 . . ?
H23D C23 H23F 109.5 . . ?
H23E C23 H23F 109.5 . . ?
N5 C24 H24 108.1 . . ?
N5 C24 C25 109.99(17) . . ?
N5 C24 C26 110.95(19) . . ?
C25 C24 H24 108.1 . . ?
C26 C24 H24 108.1 . . ?
C26 C24 C25 111.62(18) . . ?
C24 C25 H25D 109.5 . . ?
C24 C25 H25E 109.5 . . ?
C24 C25 H25F 109.5 . . ?
H25D C25 H25E 109.5 . . ?
H25D C25 H25F 109.5 . . ?
H25E C25 H25F 109.5 . . ?
C24 C26 H26D 109.5 . . ?
C24 C26 H26E 109.5 . . ?
C24 C26 H26F 109.5 . . ?
H26D C26 H26E 109.5 . . ?
H26D C26 H26F 109.5 . . ?
H26E C26 H26F 109.5 . . ?
N6 C27 N3 128.07(16) . . ?
N7 C27 N3 125.25(16) . . ?
N7 C27 N6 106.40(15) . . ?
N7 C28 H28 126.3 . . ?
C29 C28 N7 107.39(16) . . ?
C29 C28 H28 126.3 . . ?
N6 C29 H29 126.2 . . ?
C28 C29 N6 107.55(17) . . ?
C28 C29 H29 126.2 . . ?
N6 C30 H30 108.3 . . ?
N6 C30 C31 111.12(16) . . ?
N6 C30 C32 109.13(16) . . ?
C31 C30 H30 108.3 . . ?
C31 C30 C32 111.60(17) . . ?
C32 C30 H30 108.3 . . ?
C30 C31 H31D 109.5 . . ?
C30 C31 H31E 109.5 . . ?
C30 C31 H31F 109.5 . . ?
H31D C31 H31E 109.5 . . ?
H31D C31 H31F 109.5 . . ?
H31E C31 H31F 109.5 . . ?
C30 C32 H32E 109.5 . . ?
C30 C32 H32F 109.5 . . ?
C30 C32 H32D 109.5 . . ?
H32E C32 H32F 109.5 . . ?
H32E C32 H32D 109.5 . . ?
H32F C32 H32D 109.5 . . ?
N7 C33 H33 108.3 . . ?
N7 C33 C34 110.41(17) . . ?
N7 C33 C35 109.16(16) . . ?
C34 C33 H33 108.3 . . ?
C34 C33 C35 112.25(18) . . ?
C35 C33 H33 108.3 . . ?
C33 C34 H34D 109.5 . . ?
C33 C34 H34E 109.5 . . ?
C33 C34 H34F 109.5 . . ?
H34D C34 H34E 109.5 . . ?
H34D C34 H34F 109.5 . . ?
H34E C34 H34F 109.5 . . ?
C33 C35 H35D 109.5 . . ?
C33 C35 H35E 109.5 . . ?
C33 C35 H35F 109.5 . . ?
H35D C35 H35E 109.5 . . ?
H35D C35 H35F 109.5 . . ?
H35E C35 H35F 109.5 . . ?
Sc1 C36 H36C 105.8 . . ?
Sc1 C36 H36D 105.8 . . ?
Si1 C36 Sc1 125.98(11) . . ?
Si1 C36 H36C 105.8 . . ?
Si1 C36 H36D 105.8 . . ?
H36C C36 H36D 106.2 . . ?
Si1 C37 H37D 109.5 . . ?
Si1 C37 H37E 109.5 . . ?
Si1 C37 H37F 109.5 . . ?
H37D C37 H37E 109.5 . . ?
H37D C37 H37F 109.5 . . ?
H37E C37 H37F 109.5 . . ?
Si1 C38 H38D 109.5 . . ?
Si1 C38 H38E 109.5 . . ?
Si1 C38 H38F 109.5 . . ?
H38D C38 H38E 109.5 . . ?
H38D C38 H38F 109.5 . . ?
H38E C38 H38F 109.5 . . ?
Si1 C39 H39D 109.5 . . ?
Si1 C39 H39E 109.5 . . ?
Si1 C39 H39F 109.5 . . ?
H39D C39 H39E 109.5 . . ?
H39D C39 H39F 109.5 . . ?
H39E C39 H39F 109.5 . . ?
Sc1 C40 H40C 107.0 . . ?
Sc1 C40 H40D 107.0 . . ?
Si2 C40 Sc1 121.40(10) . . ?
Si2 C40 H40C 107.0 . . ?
Si2 C40 H40D 107.0 . . ?
H40C C40 H40D 106.7 . . ?
Si2 C41 H41G 109.5 . . ?
Si2 C41 H41H 109.5 . . ?
Si2 C41 H41I 109.5 . . ?
H41G C41 H41H 109.5 . . ?
H41G C41 H41I 109.5 . . ?
H41H C41 H41I 109.5 . . ?
Si2 C42 H42G 109.5 . . ?
Si2 C42 H42H 109.5 . . ?
Si2 C42 H42I 109.5 . . ?
H42G C42 H42H 109.5 . . ?
H42G C42 H42I 109.5 . . ?
H42H C42 H42I 109.5 . . ?
Si2 C43 H43G 109.5 . . ?
Si2 C43 H43H 109.5 . . ?
Si2 C43 H43I 109.5 . . ?
H43G C43 H43H 109.5 . . ?
H43G C43 H43I 109.5 . . ?
H43H C43 H43I 109.5 . . ?
N1A Sc1A N2A 72.45(7) . . ?
N1A Sc1A N3A 72.42(6) . . ?
N1A Sc1A C36A 138.10(8) . . ?
N1A Sc1A C40A 113.74(8) . . ?
N2A Sc1A C36A 98.65(8) . . ?
N2A Sc1A C40A 108.93(8) . . ?
N3A Sc1A N2A 139.34(6) . . ?
N3A Sc1A C36A 93.99(8) . . ?
N3A Sc1A C40A 103.48(8) . . ?
C40A Sc1A C36A 107.90(10) . . ?
C36A Si1A C37A 114.98(13) . . ?
C36A Si1A C38A 109.49(14) . . ?
C36A Si1A C39A 111.63(13) . . ?
C38A Si1A C37A 106.51(16) . . ?
C38A Si1A C39A 107.98(16) . . ?
C39A Si1A C37A 105.90(14) . . ?
C11A N1A Sc1A 121.85(12) . . ?
C11A N1A C12A 116.53(15) . . ?
C12A N1A Sc1A 121.34(12) . . ?
C4A N2A Sc1A 116.13(12) . . ?
C18A N2A Sc1A 128.15(14) . . ?
C18A N2A C4A 115.57(17) . . ?
C5A N3A Sc1A 116.71(12) . . ?
C27A N3A Sc1A 125.88(12) . . ?
C27A N3A C5A 117.32(15) . . ?
C18A N4A C20A 109.00(16) . . ?
C18A N4A C21A 124.86(16) . . ?
C20A N4A C21A 126.01(16) . . ?
C18A N5A C19A 109.17(16) . . ?
C18A N5A C24A 123.70(16) . . ?
C19A N5A C24A 126.99(16) . . ?
C27A N6A C29A 109.03(17) . . ?
C27A N6A C30A 124.59(17) . . ?
C29A N6A C30A 126.34(17) . . ?
C27A N7A C28A 109.01(17) . . ?
C27A N7A C33A 124.35(18) . . ?
C28A N7A C33A 126.55(18) . . ?
C2A C1A H1A 119.0 . . ?
C2A C1A C10A 122.0(2) . . ?
C10A C1A H1A 119.0 . . ?
C1A C2A C3A 118.50(19) . . ?
C1A C2A C14A 120.7(2) . . ?
C3A C2A C14A 120.8(2) . . ?
C2A C3A H3A 119.2 . . ?
C4A C3A C2A 121.52(18) . . ?
C4A C3A H3A 119.2 . . ?
C3A C4A N2A 126.68(17) . . ?
C3A C4A C11A 118.79(19) . . ?
C11A C4A N2A 114.53(17) . . ?
N3A C5A C12A 113.97(15) . . ?
C6A C5A N3A 126.86(17) . . ?
C6A C5A C12A 119.16(16) . . ?
C5A C6A H6A 119.7 . . ?
C5A C6A C7A 120.63(17) . . ?
C7A C6A H6A 119.7 . . ?
C6A C7A C17A 120.09(17) . . ?
C8A C7A C6A 119.24(16) . . ?
C8A C7A C17A 120.67(17) . . ?
C7A C8A H8A 119.1 . . ?
C7A C8A C13A 121.82(17) . . ?
C13A C8A H8A 119.1 . . ?
C10A C9A C16A 106.98(16) . . ?
C13A C9A C10A 109.95(15) . . ?
C13A C9A C16A 107.45(17) . . ?
C15A C9A C10A 111.70(17) . . ?
C15A C9A C13A 111.46(16) . . ?
C15A C9A C16A 109.11(18) . . ?
C1A C10A C9A 123.02(17) . . ?
C11A C10A C1A 118.25(17) . . ?
C11A C10A C9A 118.42(17) . . ?
N1A C11A C4A 114.65(17) . . ?
N1A C11A C10A 124.46(17) . . ?
C10A C11A C4A 120.88(18) . . ?
N1A C12A C5A 114.71(16) . . ?
N1A C12A C13A 124.54(17) . . ?
C13A C12A C5A 120.74(16) . . ?
C8A C13A C9A 122.86(16) . . ?
C12A C13A C8A 118.37(17) . . ?
C12A C13A C9A 118.61(16) . . ?
C2A C14A H14A 109.5 . . ?
C2A C14A H14C 109.5 . . ?
C2A C14A H14B 109.5 . . ?
H14A C14A H14C 109.5 . . ?
H14A C14A H14B 109.5 . . ?
H14C C14A H14B 109.5 . . ?
C9A C15A H15A 109.5 . . ?
C9A C15A H15B 109.5 . . ?
C9A C15A H15C 109.5 . . ?
H15A C15A H15B 109.5 . . ?
H15A C15A H15C 109.5 . . ?
H15B C15A H15C 109.5 . . ?
C9A C16A H16A 109.5 . . ?
C9A C16A H16B 109.5 . . ?
C9A C16A H16C 109.5 . . ?
H16A C16A H16B 109.5 . . ?
H16A C16A H16C 109.5 . . ?
H16B C16A H16C 109.5 . . ?
C7A C17A H17A 109.5 . . ?
C7A C17A H17B 109.5 . . ?
C7A C17A H17C 109.5 . . ?
H17A C17A H17B 109.5 . . ?
H17A C17A H17C 109.5 . . ?
H17B C17A H17C 109.5 . . ?
N4A C18A N2A 127.41(17) . . ?
N5A C18A N2A 126.00(17) . . ?
N5A C18A N4A 106.58(15) . . ?
N5A C19A H19A 126.2 . . ?
C20A C19A N5A 107.64(17) . . ?
C20A C19A H19A 126.2 . . ?
N4A C20A H20A 126.2 . . ?
C19A C20A N4A 107.60(17) . . ?
C19A C20A H20A 126.2 . . ?
N4A C21A H21A 108.0 . . ?
N4A C21A C22A 110.50(19) . . ?
N4A C21A C23A 109.43(19) . . ?
C22A C21A H21A 108.0 . . ?
C23A C21A H21A 108.0 . . ?
C23A C21A C22A 112.7(2) . . ?
C21A C22A H22A 109.5 . . ?
C21A C22A H22B 109.5 . . ?
C21A C22A H22C 109.5 . . ?
H22A C22A H22B 109.5 . . ?
H22A C22A H22C 109.5 . . ?
H22B C22A H22C 109.5 . . ?
C21A C23A H23A 109.5 . . ?
C21A C23A H23B 109.5 . . ?
C21A C23A H23C 109.5 . . ?
H23A C23A H23B 109.5 . . ?
H23A C23A H23C 109.5 . . ?
H23B C23A H23C 109.5 . . ?
N5A C24A H24A 107.8 . . ?
N5A C24A C25A 110.27(19) . . ?
N5A C24A C26A 110.14(19) . . ?
C25A C24A H24A 107.8 . . ?
C25A C24A C26A 112.9(2) . . ?
C26A C24A H24A 107.8 . . ?
C24A C25A H25A 109.5 . . ?
C24A C25A H25B 109.5 . . ?
C24A C25A H25C 109.5 . . ?
H25A C25A H25B 109.5 . . ?
H25A C25A H25C 109.5 . . ?
H25B C25A H25C 109.5 . . ?
C24A C26A H26A 109.5 . . ?
C24A C26A H26B 109.5 . . ?
C24A C26A H26C 109.5 . . ?
H26A C26A H26B 109.5 . . ?
H26A C26A H26C 109.5 . . ?
H26B C26A H26C 109.5 . . ?
N6A C27A N3A 126.83(18) . . ?
N7A C27A N3A 126.23(18) . . ?
N7A C27A N6A 106.84(17) . . ?
N7A C28A H28A 126.2 . . ?
C29A C28A N7A 107.64(18) . . ?
C29A C28A H28A 126.2 . . ?
N6A C29A H29A 126.3 . . ?
C28A C29A N6A 107.48(19) . . ?
C28A C29A H29A 126.3 . . ?
N6A C30A H30A 107.9 . . ?
N6A C30A C31A 110.40(17) . . ?
N6A C30A C32A 110.10(18) . . ?
C31A C30A H30A 107.9 . . ?
C31A C30A C32A 112.47(18) . . ?
C32A C30A H30A 107.9 . . ?
C30A C31A H31A 109.5 . . ?
C30A C31A H31B 109.5 . . ?
C30A C31A H31C 109.5 . . ?
H31A C31A H31B 109.5 . . ?
H31A C31A H31C 109.5 . . ?
H31B C31A H31C 109.5 . . ?
C30A C32A H32A 109.5 . . ?
C30A C32A H32B 109.5 . . ?
C30A C32A H32C 109.5 . . ?
H32A C32A H32B 109.5 . . ?
H32A C32A H32C 109.5 . . ?
H32B C32A H32C 109.5 . . ?
N7A C33A H33A 108.0 . . ?
N7A C33A C34A 110.21(19) . . ?
N7A C33A C35A 109.73(18) . . ?
C34A C33A H33A 108.0 . . ?
C34A C33A C35A 112.68(18) . . ?
C35A C33A H33A 108.0 . . ?
C33A C34A H34A 109.5 . . ?
C33A C34A H34B 109.5 . . ?
C33A C34A H34C 109.5 . . ?
H34A C34A H34B 109.5 . . ?
H34A C34A H34C 109.5 . . ?
H34B C34A H34C 109.5 . . ?
C33A C35A H35A 109.5 . . ?
C33A C35A H35B 109.5 . . ?
C33A C35A H35C 109.5 . . ?
H35A C35A H35B 109.5 . . ?
H35A C35A H35C 109.5 . . ?
H35B C35A H35C 109.5 . . ?
Sc1A C36A H36A 106.1 . . ?
Sc1A C36A H36B 106.1 . . ?
Si1A C36A Sc1A 124.71(13) . . ?
Si1A C36A H36A 106.1 . . ?
Si1A C36A H36B 106.1 . . ?
H36A C36A H36B 106.3 . . ?
Si1A C37A H37A 109.5 . . ?
Si1A C37A H37B 109.5 . . ?
Si1A C37A H37C 109.5 . . ?
H37A C37A H37B 109.5 . . ?
H37A C37A H37C 109.5 . . ?
H37B C37A H37C 109.5 . . ?
Si1A C38A H38A 109.5 . . ?
Si1A C38A H38B 109.5 . . ?
Si1A C38A H38C 109.5 . . ?
H38A C38A H38B 109.5 . . ?
H38A C38A H38C 109.5 . . ?
H38B C38A H38C 109.5 . . ?
Si1A C39A H39A 109.5 . . ?
Si1A C39A H39B 109.5 . . ?
Si1A C39A H39C 109.5 . . ?
H39A C39A H39B 109.5 . . ?
H39A C39A H39C 109.5 . . ?
H39B C39A H39C 109.5 . . ?
Sc1A C40A H40A 107.0 . . ?
Sc1A C40A H40B 107.0 . . ?
H40A C40A H40B 106.7 . . ?
Si2A C40A Sc1A 121.32(14) . . ?
Si2A C40A H40A 107.0 . . ?
Si2A C40A H40B 107.0 . . ?
Si2B C40A Sc1A 126.8(3) . . ?
C40A Si2A C41A 114.6(2) . . ?
C40A Si2A C42A 112.01(16) . . ?
C40A Si2A C43A 112.29(17) . . ?
C41A Si2A C42A 106.00(12) . . ?
C41A Si2A C43A 105.79(12) . . ?
C42A Si2A C43A 105.42(11) . . ?
Si2A C41A H41A 109.5 . . ?
Si2A C41A H41B 109.5 . . ?
Si2A C41A H41C 109.5 . . ?
H41A C41A H41B 109.5 . . ?
H41A C41A H41C 109.5 . . ?
H41B C41A H41C 109.5 . . ?
Si2A C42A H42A 109.5 . . ?
Si2A C42A H42B 109.5 . . ?
Si2A C42A H42C 109.5 . . ?
H42A C42A H42B 109.5 . . ?
H42A C42A H42C 109.5 . . ?
H42B C42A H42C 109.5 . . ?
Si2A C43A H43A 109.5 . . ?
Si2A C43A H43B 109.5 . . ?
Si2A C43A H43C 109.5 . . ?
H43A C43A H43B 109.5 . . ?
H43A C43A H43C 109.5 . . ?
H43B C43A H43C 109.5 . . ?
C40A Si2B C41B 117.6(5) . . ?
C40A Si2B C42B 114.1(6) . . ?
C40A Si2B C43B 106.7(4) . . ?
C42B Si2B C41B 105.81(15) . . ?
C43B Si2B C41B 105.88(15) . . ?
C43B Si2B C42B 105.88(15) . . ?
Si2B C41B H41D 109.5 . . ?
Si2B C41B H41E 109.5 . . ?
Si2B C41B H41F 109.5 . . ?
H41D C41B H41E 109.5 . . ?
H41D C41B H41F 109.5 . . ?
H41E C41B H41F 109.5 . . ?
Si2B C42B H42D 109.5 . . ?
Si2B C42B H42E 109.5 . . ?
Si2B C42B H42F 109.5 . . ?
H42D C42B H42E 109.5 . . ?
H42D C42B H42F 109.5 . . ?
H42E C42B H42F 109.5 . . ?
Si2B C43B H43D 109.5 . . ?
Si2B C43B H43E 109.5 . . ?
Si2B C43B H43F 109.5 . . ?
H43D C43B H43E 109.5 . . ?
H43D C43B H43F 109.5 . . ?
H43E C43B H43F 109.5 . . ?

loop_
_geom_bond_atom_site_label_1
_geom_bond_atom_site_label_2
_geom_bond_distance
_geom_bond_site_symmetry_2
_geom_bond_publ_flag
Sc1 N1 2.1311(16) . ?
Sc1 N2 2.2557(17) . ?
Sc1 N3 2.2510(17) . ?
Sc1 C36 2.292(2) . ?
Sc1 C40 2.267(2) . ?
Si1 C36 1.837(2) . ?
Si1 C37 1.888(2) . ?
Si1 C38 1.894(3) . ?
Si1 C39 1.897(2) . ?
Si2 C40 1.845(2) . ?
Si2 C41 1.891(3) . ?
Si2 C42 1.877(3) . ?
Si2 C43 1.874(2) . ?
N1 C11 1.388(2) . ?
N1 C12 1.391(2) . ?
N2 C4 1.420(2) . ?
N2 C18 1.360(2) . ?
N3 C5 1.416(2) . ?
N3 C27 1.366(2) . ?
N4 C18 1.360(3) . ?
N4 C20 1.386(3) . ?
N4 C21 1.480(3) . ?
N5 C18 1.363(2) . ?
N5 C19 1.391(3) . ?
N5 C24 1.483(3) . ?
N6 C27 1.361(2) . ?
N6 C29 1.393(2) . ?
N6 C30 1.480(2) . ?
N7 C27 1.359(2) . ?
N7 C28 1.394(2) . ?
N7 C33 1.487(2) . ?
C1 H1 0.9300 . ?
C1 C2 1.391(3) . ?
C1 C10 1.413(3) . ?
C2 C3 1.407(3) . ?
C2 C14 1.519(3) . ?
C3 H3 0.9300 . ?
C3 C4 1.395(2) . ?
C4 C11 1.426(3) . ?
C5 C6 1.397(2) . ?
C5 C12 1.424(2) . ?
C6 H6 0.9300 . ?
C6 C7 1.408(3) . ?
C7 C8 1.397(3) . ?
C7 C17 1.523(3) . ?
C8 H8 0.9300 . ?
C8 C13 1.407(3) . ?
C9 C10 1.540(3) . ?
C9 C13 1.545(3) . ?
C9 C15 1.552(3) . ?
C9 C16 1.545(3) . ?
C10 C11 1.398(3) . ?
C12 C13 1.406(2) . ?
C14 H14D 0.9600 . ?
C14 H14E 0.9600 . ?
C14 H14F 0.9600 . ?
C15 H15D 0.9600 . ?
C15 H15E 0.9600 . ?
C15 H15F 0.9600 . ?
C16 H16D 0.9600 . ?
C16 H16E 0.9600 . ?
C16 H16F 0.9600 . ?
C17 H17D 0.9600 . ?
C17 H17E 0.9600 . ?
C17 H17F 0.9600 . ?
C19 H19 0.9300 . ?
C19 C20 1.337(3) . ?
C20 H20 0.9300 . ?
C21 H21 0.9800 . ?
C21 C22 1.526(3) . ?
C21 C23 1.528(3) . ?
C22 H22D 0.9600 . ?
C22 H22E 0.9600 . ?
C22 H22F 0.9600 . ?
C23 H23D 0.9600 . ?
C23 H23E 0.9600 . ?
C23 H23F 0.9600 . ?
C24 H24 0.9800 . ?
C24 C25 1.527(3) . ?
C24 C26 1.524(3) . ?
C25 H25D 0.9600 . ?
C25 H25E 0.9600 . ?
C25 H25F 0.9600 . ?
C26 H26D 0.9600 . ?
C26 H26E 0.9600 . ?
C26 H26F 0.9600 . ?
C28 H28 0.9300 . ?
C28 C29 1.341(3) . ?
C29 H29 0.9300 . ?
C30 H30 0.9800 . ?
C30 C31 1.520(3) . ?
C30 C32 1.525(3) . ?
C31 H31D 0.9600 . ?
C31 H31E 0.9600 . ?
C31 H31F 0.9600 . ?
C32 H32E 0.9600 . ?
C32 H32F 0.9600 . ?
C32 H32D 0.9600 . ?
C33 H33 0.9800 . ?
C33 C34 1.522(3) . ?
C33 C35 1.528(3) . ?
C34 H34D 0.9600 . ?
C34 H34E 0.9600 . ?
C34 H34F 0.9600 . ?
C35 H35D 0.9600 . ?
C35 H35E 0.9600 . ?
C35 H35F 0.9600 . ?
C36 H36C 0.9700 . ?
C36 H36D 0.9700 . ?
C37 H37D 0.9600 . ?
C37 H37E 0.9600 . ?
C37 H37F 0.9600 . ?
C38 H38D 0.9600 . ?
C38 H38E 0.9600 . ?
C38 H38F 0.9600 . ?
C39 H39D 0.9600 . ?
C39 H39E 0.9600 . ?
C39 H39F 0.9600 . ?
C40 H40C 0.9700 . ?
C40 H40D 0.9700 . ?
C41 H41G 0.9600 . ?
C41 H41H 0.9600 . ?
C41 H41I 0.9600 . ?
C42 H42G 0.9600 . ?
C42 H42H 0.9600 . ?
C42 H42I 0.9600 . ?
C43 H43G 0.9600 . ?
C43 H43H 0.9600 . ?
C43 H43I 0.9600 . ?
Sc1A N1A 2.1278(17) . ?
Sc1A N2A 2.2552(19) . ?
Sc1A N3A 2.2403(18) . ?
Sc1A C36A 2.295(2) . ?
Sc1A C40A 2.261(2) . ?
Si1A C36A 1.829(2) . ?
Si1A C37A 1.886(3) . ?
Si1A C38A 1.879(3) . ?
Si1A C39A 1.881(3) . ?
N1A C11A 1.387(3) . ?
N1A C12A 1.388(2) . ?
N2A C4A 1.422(3) . ?
N2A C18A 1.365(2) . ?
N3A C5A 1.418(2) . ?
N3A C27A 1.368(3) . ?
N4A C18A 1.360(2) . ?
N4A C20A 1.391(2) . ?
N4A C21A 1.482(3) . ?
N5A C18A 1.359(2) . ?
N5A C19A 1.387(2) . ?
N5A C24A 1.486(3) . ?
N6A C27A 1.357(3) . ?
N6A C29A 1.391(3) . ?
N6A C30A 1.484(3) . ?
N7A C27A 1.357(3) . ?
N7A C28A 1.389(3) . ?
N7A C33A 1.480(3) . ?
C1A H1A 0.9300 . ?
C1A C2A 1.397(3) . ?
C1A C10A 1.407(3) . ?
C2A C3A 1.403(3) . ?
C2A C14A 1.520(3) . ?
C3A H3A 0.9300 . ?
C3A C4A 1.393(3) . ?
C4A C11A 1.422(3) . ?
C5A C6A 1.398(3) . ?
C5A C12A 1.424(3) . ?
C6A H6A 0.9300 . ?
C6A C7A 1.409(3) . ?
C7A C8A 1.392(3) . ?
C7A C17A 1.519(3) . ?
C8A H8A 0.9300 . ?
C8A C13A 1.408(3) . ?
C9A C10A 1.546(3) . ?
C9A C13A 1.540(3) . ?
C9A C15A 1.534(3) . ?
C9A C16A 1.553(3) . ?
C10A C11A 1.402(3) . ?
C12A C13A 1.404(3) . ?
C14A H14A 0.9600 . ?
C14A H14C 0.9600 . ?
C14A H14B 0.9600 . ?
C15A H15A 0.9600 . ?
C15A H15B 0.9600 . ?
C15A H15C 0.9600 . ?
C16A H16A 0.9600 . ?
C16A H16B 0.9600 . ?
C16A H16C 0.9600 . ?
C17A H17A 0.9600 . ?
C17A H17B 0.9600 . ?
C17A H17C 0.9600 . ?
C19A H19A 0.9300 . ?
C19A C20A 1.339(3) . ?
C20A H20A 0.9300 . ?
C21A H21A 0.9800 . ?
C21A C22A 1.525(4) . ?
C21A C23A 1.521(4) . ?
C22A H22A 0.9600 . ?
C22A H22B 0.9600 . ?
C22A H22C 0.9600 . ?
C23A H23A 0.9600 . ?
C23A H23B 0.9600 . ?
C23A H23C 0.9600 . ?
C24A H24A 0.9800 . ?
C24A C25A 1.512(4) . ?
C24A C26A 1.523(4) . ?
C25A H25A 0.9600 . ?
C25A H25B 0.9600 . ?
C25A H25C 0.9600 . ?
C26A H26A 0.9600 . ?
C26A H26B 0.9600 . ?
C26A H26C 0.9600 . ?
C28A H28A 0.9300 . ?
C28A C29A 1.341(3) . ?
C29A H29A 0.9300 . ?
C30A H30A 0.9800 . ?
C30A C31A 1.518(3) . ?
C30A C32A 1.527(3) . ?
C31A H31A 0.9600 . ?
C31A H31B 0.9600 . ?
C31A H31C 0.9600 . ?
C32A H32A 0.9600 . ?
C32A H32B 0.9600 . ?
C32A H32C 0.9600 . ?
C33A H33A 0.9800 . ?
C33A C34A 1.528(3) . ?
C33A C35A 1.529(3) . ?
C34A H34A 0.9600 . ?
C34A H34B 0.9600 . ?
C34A H34C 0.9600 . ?
C35A H35A 0.9600 . ?
C35A H35B 0.9600 . ?
C35A H35C 0.9600 . ?
C36A H36A 0.9700 . ?
C36A H36B 0.9700 . ?
C37A H37A 0.9600 . ?
C37A H37B 0.9600 . ?
C37A H37C 0.9600 . ?
C38A H38A 0.9600 . ?
C38A H38B 0.9600 . ?
C38A H38C 0.9600 . ?
C39A H39A 0.9600 . ?
C39A H39B 0.9600 . ?
C39A H39C 0.9600 . ?
C40A H40A 0.9700 . ?
C40A H40B 0.9700 . ?
C40A Si2A 1.860(3) . ?
C40A Si2B 1.862(3) . ?
Si2A C41A 1.882(2) . ?
Si2A C42A 1.886(2) . ?
Si2A C43A 1.888(3) . ?
C41A H41A 0.9600 . ?
C41A H41B 0.9600 . ?
C41A H41C 0.9600 . ?
C42A H42A 0.9600 . ?
C42A H42B 0.9600 . ?
C42A H42C 0.9600 . ?
C43A H43A 0.9600 . ?
C43A H43B 0.9600 . ?
C43A H43C 0.9600 . ?
Si2B C41B 1.885(3) . ?
Si2B C42B 1.884(3) . ?
Si2B C43B 1.883(3) . ?
C41B H41D 0.9600 . ?
C41B H41E 0.9600 . ?
C41B H41F 0.9600 . ?
C42B H42D 0.9600 . ?
C42B H42E 0.9600 . ?
C42B H42F 0.9600 . ?
C43B H43D 0.9600 . ?
C43B H43E 0.9600 . ?
C43B H43F 0.9600 . ?

loop_
_geom_torsion_atom_site_label_1
_geom_torsion_atom_site_label_2
_geom_torsion_atom_site_label_3
_geom_torsion_atom_site_label_4
_geom_torsion
_geom_torsion_site_symmetry_1
_geom_torsion_site_symmetry_2
_geom_torsion_site_symmetry_3
_geom_torsion_site_symmetry_4
_geom_torsion_publ_flag
Sc1 N1 C11 C4 -8.6(2) . . . . ?
Sc1 N1 C11 C10 172.72(14) . . . . ?
Sc1 N1 C12 C5 6.6(2) . . . . ?
Sc1 N1 C12 C13 -174.05(13) . . . . ?
Sc1 N2 C4 C3 -175.51(15) . . . . ?
Sc1 N2 C4 C11 4.07(19) . . . . ?
Sc1 N2 C18 N4 -93.5(2) . . . . ?
Sc1 N2 C18 N5 85.0(2) . . . . ?
Sc1 N3 C5 C6 178.85(14) . . . . ?
Sc1 N3 C5 C12 -0.01(19) . . . . ?
Sc1 N3 C27 N6 96.4(2) . . . . ?
Sc1 N3 C27 N7 -76.8(2) . . . . ?
N1 C12 C13 C8 -176.71(17) . . . . ?
N1 C12 C13 C9 6.8(3) . . . . ?
N2 C4 C11 N1 2.4(2) . . . . ?
N2 C4 C11 C10 -178.85(16) . . . . ?
N3 C5 C6 C7 -179.07(17) . . . . ?
N3 C5 C12 N1 -3.9(2) . . . . ?
N3 C5 C12 C13 176.69(15) . . . . ?
N5 C19 C20 N4 0.0(2) . . . . ?
N7 C28 C29 N6 -0.3(2) . . . . ?
C1 C2 C3 C4 1.0(3) . . . . ?
C1 C10 C11 N1 179.28(17) . . . . ?
C1 C10 C11 C4 0.7(3) . . . . ?
C2 C1 C10 C9 -177.65(18) . . . . ?
C2 C1 C10 C11 -1.4(3) . . . . ?
C2 C3 C4 N2 177.91(18) . . . . ?
C2 C3 C4 C11 -1.7(3) . . . . ?
C3 C4 C11 N1 -177.96(16) . . . . ?
C3 C4 C11 C10 0.8(3) . . . . ?
C4 N2 C18 N4 81.6(2) . . . . ?
C4 N2 C18 N5 -99.9(2) . . . . ?
C5 N3 C27 N6 -70.9(2) . . . . ?
C5 N3 C27 N7 115.94(19) . . . . ?
C5 C6 C7 C8 2.3(3) . . . . ?
C5 C6 C7 C17 -176.26(17) . . . . ?
C5 C12 C13 C8 2.6(3) . . . . ?
C5 C12 C13 C9 -173.89(16) . . . . ?
C6 C5 C12 N1 177.12(16) . . . . ?
C6 C5 C12 C13 -2.3(3) . . . . ?
C6 C7 C8 C13 -2.0(3) . . . . ?
C7 C8 C13 C9 175.91(17) . . . . ?
C7 C8 C13 C12 -0.5(3) . . . . ?
C9 C10 C11 N1 -4.4(3) . . . . ?
C9 C10 C11 C4 177.07(16) . . . . ?
C10 C1 C2 C3 0.5(3) . . . . ?
C10 C1 C2 C14 178.7(2) . . . . ?
C10 C9 C13 C8 166.41(17) . . . . ?
C10 C9 C13 C12 -17.3(2) . . . . ?
C11 N1 C12 C5 -172.69(15) . . . . ?
C11 N1 C12 C13 6.6(3) . . . . ?
C12 N1 C11 C4 170.67(15) . . . . ?
C12 N1 C11 C10 -8.0(3) . . . . ?
C12 C5 C6 C7 -0.3(3) . . . . ?
C13 C9 C10 C1 -167.59(17) . . . . ?
C13 C9 C10 C11 16.2(2) . . . . ?
C14 C2 C3 C4 -177.24(19) . . . . ?
C15 C9 C10 C1 -45.4(2) . . . . ?
C15 C9 C10 C11 138.38(18) . . . . ?
C15 C9 C13 C8 44.0(2) . . . . ?
C15 C9 C13 C12 -139.64(18) . . . . ?
C16 C9 C10 C1 73.7(2) . . . . ?
C16 C9 C10 C11 -102.5(2) . . . . ?
C16 C9 C13 C8 -74.8(2) . . . . ?
C16 C9 C13 C12 101.5(2) . . . . ?
C17 C7 C8 C13 176.60(18) . . . . ?
C18 N2 C4 C3 8.7(3) . . . . ?
C18 N2 C4 C11 -171.67(16) . . . . ?
C18 N4 C20 C19 0.0(2) . . . . ?
C18 N4 C21 C22 124.3(2) . . . . ?
C18 N4 C21 C23 -111.6(2) . . . . ?
C18 N5 C19 C20 0.0(2) . . . . ?
C18 N5 C24 C25 91.9(2) . . . . ?
C18 N5 C24 C26 -144.11(19) . . . . ?
C19 N5 C18 N2 -178.76(18) . . . . ?
C19 N5 C18 N4 0.0(2) . . . . ?
C19 N5 C24 C25 -81.5(2) . . . . ?
C19 N5 C24 C26 42.4(3) . . . . ?
C20 N4 C18 N2 178.75(18) . . . . ?
C20 N4 C18 N5 0.0(2) . . . . ?
C20 N4 C21 C22 -58.1(3) . . . . ?
C20 N4 C21 C23 66.0(3) . . . . ?
C21 N4 C18 N2 -3.3(3) . . . . ?
C21 N4 C18 N5 177.92(18) . . . . ?
C21 N4 C20 C19 -177.92(19) . . . . ?
C24 N5 C18 N2 6.8(3) . . . . ?
C24 N5 C18 N4 -174.37(16) . . . . ?
C24 N5 C19 C20 174.23(19) . . . . ?
C27 N3 C5 C6 -13.0(3) . . . . ?
C27 N3 C5 C12 168.11(16) . . . . ?
C27 N6 C29 C28 -0.2(2) . . . . ?
C27 N6 C30 C31 -123.3(2) . . . . ?
C27 N6 C30 C32 113.2(2) . . . . ?
C27 N7 C28 C29 0.7(2) . . . . ?
C27 N7 C33 C34 150.35(18) . . . . ?
C27 N7 C33 C35 -85.8(2) . . . . ?
C28 N7 C27 N3 173.54(17) . . . . ?
C28 N7 C27 N6 -0.9(2) . . . . ?
C28 N7 C33 C34 -42.7(3) . . . . ?
C28 N7 C33 C35 81.1(2) . . . . ?
C29 N6 C27 N3 -173.51(17) . . . . ?
C29 N6 C27 N7 0.7(2) . . . . ?
C29 N6 C30 C31 60.9(2) . . . . ?
C29 N6 C30 C32 -62.6(2) . . . . ?
C30 N6 C27 N3 10.1(3) . . . . ?
C30 N6 C27 N7 -175.72(16) . . . . ?
C30 N6 C29 C28 176.19(17) . . . . ?
C33 N7 C27 N3 -17.6(3) . . . . ?
C33 N7 C27 N6 167.99(16) . . . . ?
C33 N7 C28 C29 -167.77(18) . . . . ?
C37 Si1 C36 Sc1 42.30(17) . . . . ?
C38 Si1 C36 Sc1 161.35(12) . . . . ?
C39 Si1 C36 Sc1 -75.74(15) . . . . ?
C41 Si2 C40 Sc1 -164.65(13) . . . . ?
C42 Si2 C40 Sc1 75.03(19) . . . . ?
C43 Si2 C40 Sc1 -44.02(15) . . . . ?
Sc1A N1A C11A C4A -7.3(2) . . . . ?
Sc1A N1A C11A C10A 174.35(14) . . . . ?
Sc1A N1A C12A C5A 9.3(2) . . . . ?
Sc1A N1A C12A C13A -172.05(13) . . . . ?
Sc1A N2A C4A C3A -179.26(15) . . . . ?
Sc1A N2A C4A C11A 1.1(2) . . . . ?
Sc1A N2A C18A N4A -95.5(2) . . . . ?
Sc1A N2A C18A N5A 82.8(3) . . . . ?
Sc1A N3A C5A C6A 175.93(15) . . . . ?
Sc1A N3A C5A C12A -4.2(2) . . . . ?
Sc1A N3A C27A N6A 90.6(2) . . . . ?
Sc1A N3A C27A N7A -85.4(2) . . . . ?
Sc1A C40A Si2A C41A 177.86(16) . . . . ?
Sc1A C40A Si2A C42A -61.3(2) . . . . ?
Sc1A C40A Si2A C43A 57.1(2) . . . . ?
Sc1A C40A Si2B C41B -142.7(4) . . . . ?
Sc1A C40A Si2B C42B -17.9(5) . . . . ?
Sc1A C40A Si2B C43B 98.7(4) . . . . ?
N1A C12A C13A C8A -178.27(16) . . . . ?
N1A C12A C13A C9A 6.2(3) . . . . ?
N2A C4A C11A N1A 3.6(2) . . . . ?
N2A C4A C11A C10A -177.97(16) . . . . ?
N3A C5A C6A C7A -178.62(17) . . . . ?
N3A C5A C12A N1A -2.8(2) . . . . ?
N3A C5A C12A C13A 178.55(16) . . . . ?
N5A C19A C20A N4A -0.2(2) . . . . ?
N7A C28A C29A N6A 0.0(2) . . . . ?
C1A C2A C3A C4A -1.0(3) . . . . ?
C1A C10A C11A N1A 175.78(17) . . . . ?
C1A C10A C11A C4A -2.5(3) . . . . ?
C2A C1A C10A C9A -172.62(18) . . . . ?
C2A C1A C10A C11A 0.9(3) . . . . ?
C2A C3A C4A N2A 179.81(18) . . . . ?
C2A C3A C4A C11A -0.6(3) . . . . ?
C3A C4A C11A N1A -176.08(16) . . . . ?
C3A C4A C11A C10A 2.4(3) . . . . ?
C4A N2A C18A N4A 89.2(3) . . . . ?
C4A N2A C18A N5A -92.5(2) . . . . ?
C5A N3A C27A N6A -85.9(2) . . . . ?
C5A N3A C27A N7A 98.1(2) . . . . ?
C5A C6A C7A C8A -0.2(3) . . . . ?
C5A C6A C7A C17A 179.37(17) . . . . ?
C5A C12A C13A C8A 0.3(3) . . . . ?
C5A C12A C13A C9A -175.28(16) . . . . ?
C6A C5A C12A N1A 177.05(16) . . . . ?
C6A C5A C12A C13A -1.6(3) . . . . ?
C6A C7A C8A C13A -1.2(3) . . . . ?
C7A C8A C13A C9A 176.51(17) . . . . ?
C7A C8A C13A C12A 1.2(3) . . . . ?
C9A C10A C11A N1A -10.4(3) . . . . ?
C9A C10A C11A C4A 171.31(16) . . . . ?
C10A C1A C2A C3A 0.9(3) . . . . ?
C10A C1A C2A C14A -179.1(2) . . . . ?
C10A C9A C13A C8A 158.90(17) . . . . ?
C10A C9A C13A C12A -25.8(2) . . . . ?
C11A N1A C12A C5A -164.68(15) . . . . ?
C11A N1A C12A C13A 13.9(3) . . . . ?
C12A N1A C11A C4A 166.72(15) . . . . ?
C12A N1A C11A C10A -11.7(3) . . . . ?
C12A C5A C6A C7A 1.6(3) . . . . ?
C13A C9A C10A C1A -158.75(17) . . . . ?
C13A C9A C10A C11A 27.8(2) . . . . ?
C14A C2A C3A C4A 178.9(2) . . . . ?
C15A C9A C10A C1A -34.5(3) . . . . ?
C15A C9A C10A C11A 152.04(18) . . . . ?
C15A C9A C13A C8A 34.5(2) . . . . ?
C15A C9A C13A C12A -150.21(18) . . . . ?
C16A C9A C10A C1A 84.9(2) . . . . ?
C16A C9A C10A C11A -88.6(2) . . . . ?
C16A C9A C13A C8A -85.0(2) . . . . ?
C16A C9A C13A C12A 90.3(2) . . . . ?
C17A C7A C8A C13A 179.22(17) . . . . ?
C18A N2A C4A C3A -3.4(3) . . . . ?
C18A N2A C4A C11A 176.98(16) . . . . ?
C18A N4A C20A C19A -0.3(2) . . . . ?
C18A N4A C21A C22A 124.1(2) . . . . ?
C18A N4A C21A C23A -111.3(2) . . . . ?
C18A N5A C19A C20A 0.6(2) . . . . ?
C18A N5A C24A C25A -135.6(2) . . . . ?
C18A N5A C24A C26A 99.2(2) . . . . ?
C19A N5A C18A N2A -179.4(2) . . . . ?
C19A N5A C18A N4A -0.8(2) . . . . ?
C19A N5A C24A C25A 49.2(3) . . . . ?
C19A N5A C24A C26A -76.0(3) . . . . ?
C20A N4A C18A N2A 179.2(2) . . . . ?
C20A N4A C18A N5A 0.7(2) . . . . ?
C20A N4A C21A C22A -60.4(3) . . . . ?
C20A N4A C21A C23A 64.2(3) . . . . ?
C21A N4A C18A N2A -4.6(4) . . . . ?
C21A N4A C18A N5A 176.8(2) . . . . ?
C21A N4A C20A C19A -176.4(2) . . . . ?
C24A N5A C18A N2A 4.7(3) . . . . ?
C24A N5A C18A N4A -176.75(19) . . . . ?
C24A N5A C19A C20A 176.4(2) . . . . ?
C27A N3A C5A C6A -7.3(3) . . . . ?
C27A N3A C5A C12A 172.56(16) . . . . ?
C27A N6A C29A C28A 0.6(2) . . . . ?
C27A N6A C30A C31A -134.4(2) . . . . ?
C27A N6A C30A C32A 100.8(2) . . . . ?
C27A N7A C28A C29A -0.6(2) . . . . ?
C27A N7A C33A C34A 140.8(2) . . . . ?
C27A N7A C33A C35A -94.5(2) . . . . ?
C28A N7A C27A N3A 177.59(18) . . . . ?
C28A N7A C27A N6A 1.0(2) . . . . ?
C28A N7A C33A C34A -43.1(3) . . . . ?
C28A N7A C33A C35A 81.5(3) . . . . ?
C29A N6A C27A N3A -177.55(18) . . . . ?
C29A N6A C27A N7A -0.9(2) . . . . ?
C29A N6A C30A C31A 43.0(3) . . . . ?
C29A N6A C30A C32A -81.7(2) . . . . ?
C30A N6A C27A N3A 0.3(3) . . . . ?
C30A N6A C27A N7A 176.89(17) . . . . ?
C30A N6A C29A C28A -177.21(19) . . . . ?
C33A N7A C27A N3A -5.8(3) . . . . ?
C33A N7A C27A N6A 177.56(17) . . . . ?
C33A N7A C28A C29A -177.13(19) . . . . ?
C37A Si1A C36A Sc1A 169.03(15) . . . . ?
C38A Si1A C36A Sc1A -71.1(2) . . . . ?
C39A Si1A C36A Sc1A 48.4(2) . . . . ?

loop_
_smtbx_masks_void_nr
_smtbx_masks_void_average_x
_smtbx_masks_void_average_y
_smtbx_masks_void_average_z
_smtbx_masks_void_volume
_smtbx_masks_void_count_electrons
_smtbx_masks_void_content
1 0.000 -0.447 -0.610 1451.3 254.7 '5 C7H8'
2 0.333 0.661 0.753 8.3 0.0 ?
3 0.667 0.339 0.247 8.3 0.0 ?
